data_4123820
loop_
_publ_author_name
'Yamagishi, Hiroshi'
'Fukino, Takahiro'
'Hashizume, Daisuke'
'Mori, Tadashi'
'Inoue, Yoshihisa'
'Hikima, Takaaki'
'Takata, Masaki'
'Aida, Takuzo'

_publ_section_title
;
 Metal-Organic Nanotube with Helical and Propeller-Chiral Motifs Composed
 of a C10-Symmetric Double-Decker Nanoring.
;
_journal_issue 24
_journal_name_full 'Journal of the American Chemical Society'
_journal_page_first 7628
_journal_page_last 7631
_journal_paper_doi 10.1021/jacs.5b04386
_journal_volume 137
_journal_year 2015
_chemical_absolute_configuration adrm
_chemical_formula_moiety 'C102 H123 Ag2 Fe2 N4 O20 S, B F4, C4 H8 O'
_chemical_formula_sum 'C106 H131 Ag2 B F4 Fe2 N4 O21 S'
_chemical_formula_weight 2243.45
_chemical_name_systematic
;
 ?
;
_space_group_crystal_system orthorhombic
_space_group_IT_number 19
_space_group_name_Hall 'P 2ac 2ab'
_space_group_name_H-M_alt 'P 21 21 21'
_symmetry_space_group_name_Hall 'P 2ac 2ab'
_symmetry_space_group_name_H-M 'P 21 21 21'
_atom_sites_solution_hydrogens geom
_atom_sites_solution_primary direct
_atom_sites_solution_secondary difmap
_audit_creation_method SHELXL-2014
_cell_angle_alpha 90
_cell_angle_beta 90
_cell_angle_gamma 90
_cell_formula_units_Z 4
_cell_length_a 13.5851(13)
_cell_length_b 26.924(3)
_cell_length_c 27.669(3)
_cell_measurement_reflns_used 116094
_cell_measurement_temperature 90
_cell_measurement_theta_max 25.64
_cell_measurement_theta_min 1.51
_cell_volume 10120.4(18)
_computing_cell_refinement HKL2000
_computing_data_collection CrystalClear
_computing_data_reduction HKL2000
_computing_molecular_graphics SV
_computing_publication_material 'SHELXL-2014 (Sheldrick, 2014)'
_computing_structure_refinement 'SHELXL-2014 (Sheldrick, 2014)'
_computing_structure_solution SIR2011
_diffrn_ambient_temperature 90
_diffrn_detector_area_resol_mean 7.31
_diffrn_measured_fraction_theta_full 0.999
_diffrn_measured_fraction_theta_max 0.991
_diffrn_measurement_device_type 'Rigaku AFC-8 with Saturn70 CCD'
_diffrn_measurement_method \w-scan
_diffrn_radiation_type MoK\a
_diffrn_radiation_wavelength 0.71073
_diffrn_reflns_av_R_equivalents 0.1368
_diffrn_reflns_av_unetI/netI 0.1327
_diffrn_reflns_laue_measured_fraction_full 0.999
_diffrn_reflns_laue_measured_fraction_max 0.991
_diffrn_reflns_limit_h_max 16
_diffrn_reflns_limit_h_min -16
_diffrn_reflns_limit_k_max 32
_diffrn_reflns_limit_k_min -32
_diffrn_reflns_limit_l_max 33
_diffrn_reflns_limit_l_min -33
_diffrn_reflns_number 115856
_diffrn_reflns_point_group_measured_fraction_full 0.950
_diffrn_reflns_point_group_measured_fraction_max 0.944
_diffrn_reflns_theta_full 25.242
_diffrn_reflns_theta_max 25.636
_diffrn_reflns_theta_min 1.513
_diffrn_source 'fine-focus rotating anode'
_exptl_absorpt_coefficient_mu 0.763
_exptl_absorpt_correction_T_max 0.91595
_exptl_absorpt_correction_T_min 0.80916
_exptl_absorpt_correction_type multi-scan
_exptl_absorpt_process_details
;
 MULABS - Empirical Correction for Absorption Anisotropy.
 [c.f. R.H. Blessing, Acta Cryst. (1995), A51, 33-38]
;
_exptl_crystal_colour orange
_exptl_crystal_density_diffrn 1.472
_exptl_crystal_description plate
_exptl_crystal_F_000 4664
_exptl_crystal_size_max 0.230
_exptl_crystal_size_mid 0.090
_exptl_crystal_size_min 0.030
_refine_diff_density_max 1.455
_refine_diff_density_min -0.900
_refine_diff_density_rms 0.123
_refine_ls_abs_structure_details
;
 Flack x determined using 2561 quotients [(I+)-(I-)]/[(I+)+(I-)]
 (Parsons, Flack and Wagner, Acta Cryst. B69 (2013) 249-259).
;
_refine_ls_abs_structure_Flack -0.01(2)
_refine_ls_extinction_method none
_refine_ls_goodness_of_fit_ref 1.005
_refine_ls_hydrogen_treatment constr
_refine_ls_matrix_type full
_refine_ls_number_parameters 1218
_refine_ls_number_reflns 18060
_refine_ls_number_restraints 203
_refine_ls_restrained_S_all 0.999
_refine_ls_R_factor_all 0.1854
_refine_ls_R_factor_gt 0.0877
_refine_ls_shift/su_max 0.000
_refine_ls_shift/su_mean 0.000
_refine_ls_structure_factor_coef Fsqd
_refine_ls_weighting_details 'w=1/[\s^2^(Fo^2^)+(0.1586P)^2^] where P=(Fo^2^+2Fc^2^)/3'
_refine_ls_weighting_scheme calc
_refine_ls_wR_factor_gt 0.2220
_refine_ls_wR_factor_ref 0.2821
_reflns_Friedel_coverage 0.750
_reflns_friedel_fraction_full 0.891
_reflns_friedel_fraction_max 0.887
_reflns_number_gt 8740
_reflns_number_total 18060
_reflns_threshold_expression 'I > 2\s(I)'
_cod_data_source_file ja5b04386_si_002.cif
_cod_data_source_block Fc-tri2
_cod_depositor_comments 'Adding full bibliography for 4123820.cif.'
_cod_original_cell_volume 10120.2(18)
_cod_database_code 4123820
_shelx_space_group_comment
;
The symmetry employed for this shelxl refinement is uniquely defined
by the following loop, which should always be used as a source of
symmetry information in preference to the above space-group names.
They are only intended as comments.
;
_shelx_estimated_absorpt_t_min 0.844
_shelx_estimated_absorpt_t_max 0.977
_shelxl_version_number 2014-3

loop_
_space_group_symop_operation_xyz
'x, y, z'
'-x+1/2, -y, z+1/2'
'x+1/2, -y+1/2, -z'
'-x, y+1/2, -z+1/2'

loop_
_atom_site_label
_atom_site_type_symbol
_atom_site_fract_x
_atom_site_fract_y
_atom_site_fract_z
_atom_site_U_iso_or_equiv
_atom_site_adp_type
_atom_site_occupancy
_atom_site_site_symmetry_order
_atom_site_calc_flag
_atom_site_refinement_flags_posn
_atom_site_refinement_flags_adp
_atom_site_refinement_flags_occupancy
_atom_site_disorder_assembly
_atom_site_disorder_group
Ag1 Ag 0.51284(9) 0.40606(4) 0.50428(5) 0.0608(4) Uani 1 1 d . . . . .
Ag2 Ag 0.28032(10) 0.39845(5) 0.47619(6) 0.0657(4) Uani 1 1 d . . . . .
Fe1 Fe 0.37324(18) -0.02980(9) 0.58299(12) 0.0693(8) Uani 1 1 d . . . . .
Fe2 Fe 0.37152(18) 0.83917(9) 0.42376(11) 0.0641(7) Uani 1 1 d . . . . .
S1 S 0.4232(4) 0.38129(19) 0.3673(2) 0.0672(13) Uani 1 1 d . . . . .
O1 O 0.4857(9) 0.2117(4) 0.4544(6) 0.072(4) Uani 1 1 d . . . . .
O2 O 0.3565(12) 0.1779(5) 0.3775(6) 0.092(4) Uani 1 1 d . . . . .
O3 O 0.1835(13) 0.0847(6) 0.3410(6) 0.103(5) Uani 1 1 d . . . . .
O4 O 0.1019(12) -0.0122(7) 0.3504(7) 0.108(5) Uani 1 1 d . . . . .
O13 O 0.2709(9) 0.5913(4) 0.5348(4) 0.063(3) Uani 1 1 d . . . . .
O14 O 0.3707(10) 0.6374(5) 0.6149(5) 0.078(4) Uani 1 1 d . . . . .
O15 O 0.4836(16) 0.7461(6) 0.6631(6) 0.141(8) Uani 1 1 d D . . . .
N1 N 0.5087(9) 0.3286(5) 0.5199(7) 0.062(4) Uani 1 1 d . . . . .
N2 N 0.2660(9) 0.3208(5) 0.4922(6) 0.058(4) Uani 1 1 d . . . . .
N3 N 0.5155(9) 0.4849(4) 0.4943(6) 0.052(3) Uani 1 1 d . . . . .
N4 N 0.2667(10) 0.4766(5) 0.4664(6) 0.057(4) Uani 1 1 d . . . . .
C1 C 0.5027(10) 0.2949(6) 0.4838(7) 0.056(4) Uani 1 1 d . . . . .
H1 H 0.5026 0.3068 0.4515 0.067 Uiso 1 1 calc R U . . .
C2 C 0.4965(10) 0.2441(6) 0.4909(8) 0.061(5) Uani 1 1 d . . . . .
C3 C 0.5022(13) 0.2248(7) 0.5392(8) 0.070(6) Uani 1 1 d . . . . .
C4 C 0.5095(13) 0.2619(6) 0.5745(7) 0.059(4) Uani 1 1 d . . . . .
H4 H 0.5122 0.2517 0.6073 0.070 Uiso 1 1 calc R U . . .
C5 C 0.5130(13) 0.3105(7) 0.5653(8) 0.063(5) Uani 1 1 d . . . . .
H5 H 0.5186 0.3330 0.5915 0.075 Uiso 1 1 calc R U . . .
C6 C 0.4984(12) 0.1720(7) 0.5496(7) 0.066(5) Uani 1 1 d . . . . .
C7 C 0.5444(12) 0.1338(7) 0.5192(9) 0.074(6) Uani 1 1 d . . . . .
H7 H 0.5750 0.1422 0.4894 0.089 Uiso 1 1 calc R U . . .
C8 C 0.5415(11) 0.0856(7) 0.5354(8) 0.069(6) Uani 1 1 d . . . . .
H8 H 0.5739 0.0609 0.5167 0.083 Uiso 1 1 calc R U . . .
C9 C 0.4940(13) 0.0711(6) 0.5773(9) 0.074(6) Uani 1 1 d . . . . .
C10 C 0.4463(14) 0.1063(7) 0.6056(8) 0.075(6) Uani 1 1 d . . . . .
H10 H 0.4106 0.0967 0.6336 0.090 Uiso 1 1 calc R U . . .
C11 C 0.4520(13) 0.1560(6) 0.5920(8) 0.064(5) Uani 1 1 d . . . . .
H11 H 0.4231 0.1802 0.6126 0.077 Uiso 1 1 calc R U . . .
C12 C 0.4918(11) 0.0180(6) 0.5876(8) 0.065(5) Uani 1 1 d . . . . .
C13 C 0.5145(11) -0.0231(6) 0.5565(10) 0.085(7) Uani 1 1 d . . . . .
H13 H 0.5338 -0.0212 0.5235 0.102 Uiso 1 1 calc R U . . .
C14 C 0.5024(16) -0.0687(8) 0.5853(15) 0.111(10) Uani 1 1 d . . . . .
H14 H 0.5131 -0.1016 0.5739 0.133 Uiso 1 1 calc R U . . .
C15 C 0.4718(18) -0.0554(8) 0.6332(13) 0.104(9) Uani 1 1 d . . . . .
H15 H 0.4601 -0.0775 0.6593 0.124 Uiso 1 1 calc R U . . .
C16 C 0.4625(14) -0.0032(8) 0.6340(9) 0.081(6) Uani 1 1 d . . . . .
H16 H 0.4403 0.0155 0.6610 0.098 Uiso 1 1 calc R U . . .
C17 C 0.2618(11) 0.2864(6) 0.4595(7) 0.051(4) Uani 1 1 d . . . . .
H17 H 0.2656 0.2963 0.4266 0.061 Uiso 1 1 calc R U . . .
C18 C 0.2522(12) 0.2369(7) 0.4691(9) 0.067(6) Uani 1 1 d . . . . .
H18 H 0.2472 0.2143 0.4429 0.081 Uiso 1 1 calc R U . . .
C19 C 0.2494(11) 0.2182(7) 0.5179(8) 0.062(5) Uani 1 1 d . . . . .
C20 C 0.2565(11) 0.2576(7) 0.5541(5) 0.065(5) Uani 1 1 d D . . . .
C21 C 0.2668(13) 0.3057(7) 0.5396(7) 0.059(4) Uani 1 1 d . . . . .
H21 H 0.2751 0.3303 0.5639 0.070 Uiso 1 1 calc R U . . .
C22 C 0.2448(12) 0.1660(7) 0.5282(8) 0.065(5) Uani 1 1 d . . . . .
C23 C 0.2957(11) 0.1329(7) 0.4979(7) 0.059(4) Uani 1 1 d . . . . .
H23 H 0.3312 0.1459 0.4712 0.070 Uiso 1 1 calc R U . . .
C24 C 0.2961(12) 0.0825(6) 0.5056(7) 0.060(4) Uani 1 1 d . . . . .
H24 H 0.3285 0.0610 0.4835 0.072 Uiso 1 1 calc R U . . .
C25 C 0.2463(11) 0.0623(6) 0.5479(7) 0.054(4) Uani 1 1 d . . . . .
C26 C 0.1959(11) 0.0973(6) 0.5766(6) 0.057(4) Uani 1 1 d . . . . .
H26 H 0.1614 0.0856 0.6042 0.068 Uiso 1 1 calc R U . . .
C27 C 0.1940(12) 0.1466(6) 0.5669(7) 0.056(4) Uani 1 1 d . . . . .
H27 H 0.1571 0.1681 0.5871 0.067 Uiso 1 1 calc R U . . .
C28 C 0.2520(11) 0.0114(7) 0.5590(7) 0.058(5) Uani 1 1 d . . . . .
C29 C 0.2776(11) -0.0285(6) 0.5248(8) 0.065(5) Uani 1 1 d . . . . .
H29 H 0.2946 -0.0248 0.4917 0.078 Uiso 1 1 calc R U . . .
C30 C 0.2714(13) -0.0748(6) 0.5523(9) 0.065(6) Uani 1 1 d . . . . .
H30 H 0.2841 -0.1069 0.5395 0.078 Uiso 1 1 calc R U . . .
C31 C 0.2443(13) -0.0649(7) 0.5998(10) 0.075(6) Uani 1 1 d . . . . .
H31 H 0.2341 -0.0886 0.6248 0.090 Uiso 1 1 calc R U . . .
C32 C 0.2346(12) -0.0110(7) 0.6038(7) 0.066(5) Uani 1 1 d . . . . .
H32 H 0.2186 0.0064 0.6326 0.080 Uiso 1 1 calc R U . . .
C33 C 0.4854(14) 0.2304(7) 0.4065(8) 0.070(5) Uani 1 1 d . . . . .
H33A H 0.5501 0.2451 0.3985 0.084 Uiso 1 1 calc R U . . .
H33B H 0.4343 0.2564 0.4028 0.084 Uiso 1 1 calc R U . . .
C34 C 0.464(2) 0.1879(9) 0.3742(10) 0.106(9) Uani 1 1 d . . . . .
H34A H 0.5020 0.1583 0.3845 0.127 Uiso 1 1 calc R U . . .
H34B H 0.4826 0.1961 0.3405 0.127 Uiso 1 1 calc R U . . .
C35 C 0.3236(19) 0.1368(10) 0.3529(11) 0.109(9) Uani 1 1 d . . . . .
H35A H 0.3614 0.1072 0.3631 0.131 Uiso 1 1 calc R U . . .
H35B H 0.3337 0.1415 0.3177 0.131 Uiso 1 1 calc R U . . .
C36 C 0.217(2) 0.1290(9) 0.3630(9) 0.096(7) Uani 1 1 d . . . . .
H36A H 0.2060 0.1271 0.3984 0.115 Uiso 1 1 calc R U . . .
H36B H 0.1784 0.1575 0.3505 0.115 Uiso 1 1 calc R U . . .
C37 C 0.087(2) 0.0741(10) 0.3539(9) 0.106(9) Uani 1 1 d . . . . .
H37A H 0.0436 0.1023 0.3449 0.127 Uiso 1 1 calc R U . . .
H37B H 0.0823 0.0694 0.3893 0.127 Uiso 1 1 calc R U . . .
C38 C 0.053(2) 0.0300(9) 0.3299(10) 0.108(8) Uani 1 1 d . . . . .
H38A H -0.0186 0.0266 0.3338 0.129 Uiso 1 1 calc R U . . .
H38B H 0.0685 0.0322 0.2950 0.129 Uiso 1 1 calc R U . . .
C39 C 0.069(2) -0.0620(10) 0.3327(11) 0.119(9) Uani 1 1 d . . . . .
H39A H 0.0024 -0.0687 0.3441 0.178 Uiso 1 1 calc R U . . .
H39B H 0.1140 -0.0876 0.3451 0.178 Uiso 1 1 calc R U . . .
H39C H 0.0704 -0.0624 0.2973 0.178 Uiso 1 1 calc R U . . .
O5 O 0.2571(10) 0.2418(4) 0.5995(4) 0.070(4) Uani 1 1 d D . . . .
C40 C 0.265(4) 0.2795(5) 0.6355(5) 0.168(6) Uani 0.616(14) 1 d D . P A 1
H40A H 0.2148 0.3054 0.6298 0.201 Uiso 0.616(14) 1 calc R U P A 1
H40B H 0.3309 0.2952 0.6336 0.201 Uiso 0.616(14) 1 calc R U P A 1
C41 C 0.250(3) 0.2566(9) 0.6856(4) 0.168(6) Uani 0.616(14) 1 d D . P A 1
H41A H 0.2496 0.2831 0.7103 0.201 Uiso 0.616(14) 1 calc R U P A 1
H41B H 0.1865 0.2390 0.6867 0.201 Uiso 0.616(14) 1 calc R U P A 1
O6 O 0.328(2) 0.2227(10) 0.6954(9) 0.168(6) Uani 0.616(14) 1 d D . P A 1
C42 C 0.310(3) 0.1979(8) 0.7401(9) 0.168(6) Uani 0.616(14) 1 d D . P A 1
H42A H 0.2888 0.2223 0.7647 0.201 Uiso 0.616(14) 1 calc R U P A 1
H42B H 0.3710 0.1817 0.7516 0.201 Uiso 0.616(14) 1 calc R U P A 1
C43 C 0.230(2) 0.1588(8) 0.7330(14) 0.168(6) Uani 0.616(14) 1 d D . P A 1
H43A H 0.1665 0.1713 0.7462 0.201 Uiso 0.616(14) 1 calc R U P A 1
H43B H 0.2204 0.1523 0.6980 0.201 Uiso 0.616(14) 1 calc R U P A 1
O7 O 0.257(3) 0.1141(6) 0.7570(9) 0.168(6) Uani 0.616(14) 1 d D . P A 1
C44 C 0.1958(18) 0.0744(7) 0.7407(15) 0.168(6) Uani 0.616(14) 1 d D . P A 1
H44A H 0.1513 0.0864 0.7149 0.201 Uiso 0.616(14) 1 calc R U P A 1
H44B H 0.1548 0.0620 0.7677 0.201 Uiso 0.616(14) 1 calc R U P A 1
C45 C 0.260(2) 0.0323(7) 0.7213(14) 0.168(6) Uani 0.616(14) 1 d D . P A 1
H45A H 0.2807 0.0398 0.6877 0.201 Uiso 0.616(14) 1 calc R U P A 1
H45B H 0.3202 0.0291 0.7414 0.201 Uiso 0.616(14) 1 calc R U P A 1
O8 O 0.206(2) -0.0131(7) 0.7223(12) 0.168(6) Uani 0.616(14) 1 d D . P A 1
C46 C 0.272(3) -0.0538(9) 0.7278(18) 0.168(6) Uani 0.616(14) 1 d D . P A 1
H46A H 0.3225 -0.0524 0.7023 0.252 Uiso 0.616(14) 1 calc R U P A 1
H46B H 0.2360 -0.0851 0.7254 0.252 Uiso 0.616(14) 1 calc R U P A 1
H46C H 0.3045 -0.0517 0.7595 0.252 Uiso 0.616(14) 1 calc R U P A 1
C40B C 0.270(5) 0.2793(6) 0.6354(4) 0.168(6) Uani 0.384(14) 1 d D . P A 2
H40C H 0.2170 0.3046 0.6321 0.201 Uiso 0.384(14) 1 calc R U P A 2
H40D H 0.3338 0.2960 0.6308 0.201 Uiso 0.384(14) 1 calc R U P A 2
C41B C 0.265(3) 0.2558(10) 0.6856(4) 0.168(6) Uani 0.384(14) 1 d D . P A 2
H41C H 0.3234 0.2345 0.6908 0.201 Uiso 0.384(14) 1 calc R U P A 2
H41D H 0.2650 0.2822 0.7106 0.201 Uiso 0.384(14) 1 calc R U P A 2
O6B O 0.178(3) 0.2267(10) 0.6898(15) 0.168(6) Uani 0.384(14) 1 d D . P A 2
C42B C 0.191(4) 0.1900(9) 0.7264(10) 0.168(6) Uani 0.384(14) 1 d D . P A 2
H42C H 0.1609 0.2015 0.7570 0.201 Uiso 0.384(14) 1 calc R U P A 2
H42D H 0.2619 0.1845 0.7320 0.201 Uiso 0.384(14) 1 calc R U P A 2
C43B C 0.142(4) 0.1414(9) 0.710(2) 0.168(6) Uani 0.384(14) 1 d D . P A 2
H43C H 0.0728 0.1408 0.7213 0.201 Uiso 0.384(14) 1 calc R U P A 2
H43D H 0.1429 0.1391 0.6747 0.201 Uiso 0.384(14) 1 calc R U P A 2
O7B O 0.194(2) 0.1004(9) 0.7306(17) 0.168(6) Uani 0.384(14) 1 d D . P A 2
C44B C 0.127(2) 0.0612(11) 0.741(2) 0.168(6) Uani 0.384(14) 1 d D . P A 2
H44C H 0.1003 0.0474 0.7105 0.201 Uiso 0.384(14) 1 calc R U P A 2
H44D H 0.0710 0.0742 0.7602 0.201 Uiso 0.384(14) 1 calc R U P A 2
C45B C 0.180(3) 0.0203(13) 0.7694(17) 0.168(6) Uani 0.384(14) 1 d D . P A 2
H45C H 0.1944 0.0322 0.8025 0.201 Uiso 0.384(14) 1 calc R U P A 2
H45D H 0.1367 -0.0093 0.7718 0.201 Uiso 0.384(14) 1 calc R U P A 2
O8B O 0.269(3) 0.0075(19) 0.7453(14) 0.168(6) Uani 0.384(14) 1 d D . P A 2
C46B C 0.339(3) -0.010(2) 0.780(2) 0.168(6) Uani 0.384(14) 1 d D . P A 2
H46D H 0.3285 0.0074 0.8107 0.252 Uiso 0.384(14) 1 calc R U P A 2
H46E H 0.4057 -0.0028 0.7681 0.252 Uiso 0.384(14) 1 calc R U P A 2
H46F H 0.3310 -0.0456 0.7844 0.252 Uiso 0.384(14) 1 calc R U P A 2
C47 C 0.5091(12) 0.5025(6) 0.4483(7) 0.055(4) Uani 1 1 d . . . . .
H47 H 0.5056 0.4795 0.4224 0.066 Uiso 1 1 calc R U . . .
C48 C 0.5075(11) 0.5534(7) 0.4379(7) 0.056(4) Uani 1 1 d . . . . .
C49 C 0.5142(10) 0.5877(5) 0.4764(7) 0.048(4) Uani 1 1 d . . . . .
C50 C 0.5209(14) 0.5672(6) 0.5220(8) 0.063(5) Uani 1 1 d . . . . .
H50 H 0.5230 0.5890 0.5490 0.075 Uiso 1 1 calc R U . . .
C51 C 0.5245(13) 0.5171(6) 0.5303(8) 0.060(5) Uani 1 1 d . . . . .
H51 H 0.5336 0.5053 0.5624 0.072 Uiso 1 1 calc R U . . .
C52 C 0.5125(13) 0.6419(6) 0.4686(6) 0.053(4) Uani 1 1 d . . . . .
C53 C 0.4577(10) 0.6721(6) 0.5016(6) 0.052(4) Uani 1 1 d . . . . .
H53 H 0.4265 0.6573 0.5288 0.063 Uiso 1 1 calc R U . . .
C54 C 0.4507(11) 0.7205(6) 0.4943(6) 0.049(4) Uani 1 1 d . . . . .
H54 H 0.4115 0.7392 0.5162 0.059 Uiso 1 1 calc R U . . .
C55 C 0.4967(12) 0.7458(6) 0.4571(7) 0.063(5) Uani 1 1 d . . . . .
C56 C 0.5554(12) 0.7158(6) 0.4247(7) 0.063(5) Uani 1 1 d . . . . .
H56 H 0.5901 0.7309 0.3987 0.075 Uiso 1 1 calc R U . . .
C57 C 0.5607(13) 0.6650(7) 0.4316(7) 0.064(5) Uani 1 1 d . . . . .
H57 H 0.5990 0.6456 0.4099 0.076 Uiso 1 1 calc R U . . .
C58 C 0.4899(13) 0.7997(6) 0.4489(7) 0.060(4) Uani 1 1 d . . . . .
C59 C 0.4587(13) 0.8336(7) 0.4830(10) 0.083(7) Uani 1 1 d . . . . .
H59 H 0.4374 0.8253 0.5147 0.100 Uiso 1 1 calc R U . . .
C60 C 0.4630(15) 0.8836(7) 0.4640(11) 0.087(7) Uani 1 1 d . . . . .
H60 H 0.4457 0.9136 0.4800 0.105 Uiso 1 1 calc R U . . .
C61 C 0.4996(14) 0.8778(7) 0.4149(11) 0.094(8) Uani 1 1 d . . . . .
H61 H 0.5110 0.9035 0.3922 0.112 Uiso 1 1 calc R U . . .
C62 C 0.5149(12) 0.8262(6) 0.4076(9) 0.072(6) Uani 1 1 d . . . . .
H62 H 0.5390 0.8118 0.3785 0.086 Uiso 1 1 calc R U . . .
C63 C 0.2707(12) 0.5079(6) 0.5037(8) 0.060(5) Uani 1 1 d . . . . .
H63 H 0.2770 0.4948 0.5354 0.072 Uiso 1 1 calc R U . . .
C64 C 0.2660(12) 0.5596(6) 0.4975(7) 0.054(4) Uani 1 1 d . . . . .
C65 C 0.2542(11) 0.5814(7) 0.4500(7) 0.059(5) Uani 1 1 d . . . . .
C66 C 0.2501(10) 0.5452(6) 0.4133(7) 0.052(4) Uani 1 1 d . . . . .
H66 H 0.2423 0.5561 0.3808 0.063 Uiso 1 1 calc R U . . .
C67 C 0.2566(12) 0.4960(7) 0.4216(7) 0.058(5) Uani 1 1 d . . . . .
H67 H 0.2540 0.4740 0.3948 0.070 Uiso 1 1 calc R U . . .
C68 C 0.2535(11) 0.6339(6) 0.4417(6) 0.050(4) Uani 1 1 d . . . . .
C69 C 0.2021(11) 0.6686(6) 0.4720(7) 0.058(4) Uani 1 1 d . . . . .
H69 H 0.1688 0.6572 0.5001 0.070 Uiso 1 1 calc R U . . .
C70 C 0.2009(11) 0.7175(6) 0.4605(6) 0.049(4) Uani 1 1 d . . . . .
H70 H 0.1620 0.7393 0.4795 0.058 Uiso 1 1 calc R U . . .
C71 C 0.2543(11) 0.7371(6) 0.4221(7) 0.057(4) Uani 1 1 d . . . . .
C72 C 0.3056(12) 0.7034(6) 0.3924(6) 0.053(4) Uani 1 1 d . . . . .
H72 H 0.3414 0.7153 0.3652 0.064 Uiso 1 1 calc R U . . .
C73 C 0.3042(11) 0.6530(7) 0.4026(6) 0.053(4) Uani 1 1 d . . . . .
H73 H 0.3392 0.6309 0.3821 0.064 Uiso 1 1 calc R U . . .
C74 C 0.2574(12) 0.7904(7) 0.4126(7) 0.062(5) Uani 1 1 d . . . . .
C75 C 0.2267(12) 0.8291(6) 0.4439(7) 0.063(5) Uani 1 1 d . . . . .
H75 H 0.2009 0.8252 0.4756 0.075 Uiso 1 1 calc R U . . .
C76 C 0.2413(15) 0.8741(6) 0.4198(8) 0.069(5) Uani 1 1 d . . . . .
H76 H 0.2277 0.9059 0.4332 0.083 Uiso 1 1 calc R U . . .
C77 C 0.2793(16) 0.8659(6) 0.3726(9) 0.072(6) Uani 1 1 d . . . . .
H77 H 0.2963 0.8900 0.3489 0.087 Uiso 1 1 calc R U . . .
C78 C 0.2856(13) 0.8156(7) 0.3690(7) 0.061(5) Uani 1 1 d . . . . .
H78 H 0.3066 0.7989 0.3406 0.073 Uiso 1 1 calc R U . . .
O9 O 0.4998(8) 0.5707(3) 0.3929(4) 0.053(3) Uani 1 1 d D . . . .
C79 C 0.4898(14) 0.5364(4) 0.3539(4) 0.065(5) Uani 1 1 d D . . . .
H79A H 0.4261 0.5188 0.3563 0.078 Uiso 1 1 calc R U . . .
H79B H 0.5433 0.5115 0.3551 0.078 Uiso 1 1 calc R U . . .
C80 C 0.4949(11) 0.5654(6) 0.3064(5) 0.077(6) Uani 1 1 d D . . . .
H80A H 0.5508 0.5890 0.3066 0.092 Uiso 1 1 calc R U . . .
H80B H 0.5024 0.5426 0.2785 0.092 Uiso 1 1 calc R U . . .
O10 O 0.4033(10) 0.5911(5) 0.3041(5) 0.098(5) Uani 1 1 d D . . . .
C81 C 0.3953(17) 0.6162(9) 0.2589(7) 0.236(11) Uani 0.55(2) 1 d D . P B 3
H81A H 0.3336 0.6062 0.2425 0.283 Uiso 0.55(2) 1 calc R U P B 3
H81B H 0.4513 0.6069 0.2378 0.283 Uiso 0.55(2) 1 calc R U P B 3
C82 C 0.395(2) 0.6723(8) 0.2673(16) 0.236(11) Uani 0.55(2) 1 d D . P B 3
H82A H 0.3446 0.6882 0.2469 0.283 Uiso 0.55(2) 1 calc R U P B 3
H82B H 0.3799 0.6795 0.3016 0.283 Uiso 0.55(2) 1 calc R U P B 3
O11 O 0.490(3) 0.6920(12) 0.256(2) 0.236(11) Uani 0.55(2) 1 d D . P B 3
C83 C 0.490(2) 0.7443(10) 0.264(3) 0.236(11) Uani 0.55(2) 1 d D . P B 3
H83A H 0.4415 0.7528 0.2892 0.283 Uiso 0.55(2) 1 calc R U P B 3
H83B H 0.4722 0.7620 0.2339 0.283 Uiso 0.55(2) 1 calc R U P B 3
C84 C 0.593(3) 0.7605(13) 0.280(3) 0.236(11) Uani 0.55(2) 1 d D . P B 3
H84A H 0.5997 0.7948 0.2678 0.283 Uiso 0.55(2) 1 calc R U P B 3
H84B H 0.5870 0.7640 0.3158 0.283 Uiso 0.55(2) 1 calc R U P B 3
O12 O 0.688(3) 0.7393(19) 0.2735(18) 0.236(11) Uani 0.55(2) 1 d D . P B 3
C85 C 0.708(4) 0.704(2) 0.311(2) 0.236(11) Uani 0.55(2) 1 d D . P B 3
H85A H 0.6918 0.7194 0.3424 0.354 Uiso 0.55(2) 1 calc R U P B 3
H85B H 0.7773 0.6951 0.3104 0.354 Uiso 0.55(2) 1 calc R U P B 3
H85C H 0.6670 0.6748 0.3062 0.354 Uiso 0.55(2) 1 calc R U P B 3
C81B C 0.3985(16) 0.6192(10) 0.2605(8) 0.236(11) Uani 0.45(2) 1 d D . P B 4
H81C H 0.3292 0.6221 0.2498 0.283 Uiso 0.45(2) 1 calc R U P B 4
H81D H 0.4363 0.6022 0.2348 0.283 Uiso 0.45(2) 1 calc R U P B 4
C82B C 0.441(2) 0.6710(7) 0.2692(19) 0.236(11) Uani 0.45(2) 1 d D . P B 4
H82C H 0.4084 0.6954 0.2479 0.283 Uiso 0.45(2) 1 calc R U P B 4
H82D H 0.4299 0.6811 0.3031 0.283 Uiso 0.45(2) 1 calc R U P B 4
O11B O 0.544(2) 0.6705(12) 0.259(2) 0.236(11) Uani 0.45(2) 1 d D . P B 4
C83B C 0.590(3) 0.7121(14) 0.282(2) 0.236(11) Uani 0.45(2) 1 d D . P B 4
H83C H 0.6604 0.7049 0.2881 0.283 Uiso 0.45(2) 1 calc R U P B 4
H83D H 0.5580 0.7186 0.3137 0.283 Uiso 0.45(2) 1 calc R U P B 4
C84B C 0.580(4) 0.7577(12) 0.250(2) 0.236(11) Uani 0.45(2) 1 d D . P B 4
H84C H 0.6360 0.7811 0.2537 0.283 Uiso 0.45(2) 1 calc R U P B 4
H84D H 0.5734 0.7487 0.2151 0.283 Uiso 0.45(2) 1 calc R U P B 4
O12B O 0.491(4) 0.7768(16) 0.269(3) 0.236(11) Uani 0.45(2) 1 d D . P B 4
C85B C 0.499(6) 0.8294(15) 0.275(3) 0.236(11) Uani 0.45(2) 1 d D . P B 4
H85D H 0.5361 0.8372 0.3039 0.354 Uiso 0.45(2) 1 calc R U P B 4
H85E H 0.4327 0.8438 0.2769 0.354 Uiso 0.45(2) 1 calc R U P B 4
H85F H 0.5327 0.8433 0.2464 0.354 Uiso 0.45(2) 1 calc R U P B 4
C86 C 0.2712(18) 0.5739(7) 0.5823(8) 0.077(6) Uani 1 1 d . . . . .
H86A H 0.3301 0.5530 0.5877 0.093 Uiso 1 1 calc R U . . .
H86B H 0.2121 0.5532 0.5879 0.093 Uiso 1 1 calc R U . . .
C87 C 0.2717(18) 0.6179(7) 0.6178(7) 0.076(6) Uani 1 1 d . . . . .
H87A H 0.2228 0.6433 0.6082 0.092 Uiso 1 1 calc R U . . .
H87B H 0.2566 0.6066 0.6511 0.092 Uiso 1 1 calc R U . . .
C88 C 0.375(2) 0.6853(10) 0.6358(9) 0.106(8) Uani 1 1 d . . . . .
H88A H 0.3514 0.6838 0.6697 0.128 Uiso 1 1 calc R U . . .
H88B H 0.3318 0.7083 0.6177 0.128 Uiso 1 1 calc R U . . .
C89 C 0.480(2) 0.7039(7) 0.6346(10) 0.138(12) Uani 1 1 d D . . . .
H89A H 0.5257 0.6783 0.6473 0.166 Uiso 1 1 calc R U . . .
H89B H 0.5000 0.7119 0.6010 0.166 Uiso 1 1 calc R U . . .
C90 C 0.535(3) 0.7856(7) 0.6402(7) 0.155(8) Uani 0.67(3) 1 d D . P C 5
H90A H 0.4913 0.8030 0.6173 0.185 Uiso 0.67(3) 1 calc R U P C 5
H90B H 0.5919 0.7721 0.6218 0.185 Uiso 0.67(3) 1 calc R U P C 5
C91 C 0.5724(19) 0.8221(9) 0.6785(12) 0.155(8) Uani 0.67(3) 1 d D . P C 5
H91A H 0.6202 0.8054 0.7000 0.185 Uiso 0.67(3) 1 calc R U P C 5
H91B H 0.6061 0.8504 0.6627 0.185 Uiso 0.67(3) 1 calc R U P C 5
O16 O 0.4911(19) 0.8399(10) 0.7062(9) 0.155(8) Uani 0.67(3) 1 d D . P C 5
C92 C 0.526(3) 0.8649(16) 0.7481(10) 0.155(8) Uani 0.67(3) 1 d D . P C 5
H92A H 0.5986 0.8642 0.7484 0.232 Uiso 0.67(3) 1 calc R U P C 5
H92B H 0.5015 0.8482 0.7771 0.232 Uiso 0.67(3) 1 calc R U P C 5
H92C H 0.5036 0.8994 0.7478 0.232 Uiso 0.67(3) 1 calc R U P C 5
C90B C 0.562(3) 0.7783(13) 0.6497(15) 0.155(8) Uani 0.33(3) 1 d D . P C 6
H90C H 0.5588 0.7854 0.6147 0.185 Uiso 0.33(3) 1 calc R U P C 6
H90D H 0.6261 0.7620 0.6565 0.185 Uiso 0.33(3) 1 calc R U P C 6
C91B C 0.555(3) 0.8267(8) 0.6784(11) 0.155(8) Uani 0.33(3) 1 d D . P C 6
H91C H 0.6052 0.8505 0.6668 0.185 Uiso 0.33(3) 1 calc R U P C 6
H91D H 0.4892 0.8419 0.6734 0.185 Uiso 0.33(3) 1 calc R U P C 6
O16B O 0.569(6) 0.8168(13) 0.7285(11) 0.155(8) Uani 0.33(3) 1 d D . P C 6
C92B C 0.599(7) 0.861(2) 0.7524(15) 0.155(8) Uani 0.33(3) 1 d D . P C 6
H92D H 0.6406 0.8810 0.7307 0.232 Uiso 0.33(3) 1 calc R U P C 6
H92E H 0.6365 0.8527 0.7816 0.232 Uiso 0.33(3) 1 calc R U P C 6
H92F H 0.5408 0.8805 0.7614 0.232 Uiso 0.33(3) 1 calc R U P C 6
O17 O 0.4341(9) 0.3901(5) 0.4168(5) 0.071(3) Uani 1 1 d . . . . .
O18 O 0.4686(12) 0.4173(5) 0.3364(5) 0.090(4) Uani 1 1 d . . . . .
O19 O 0.4400(11) 0.3309(5) 0.3524(5) 0.084(4) Uani 1 1 d . . . . .
O20 O 0.3065(10) 0.3906(5) 0.3620(5) 0.077(4) Uani 1 1 d . . . . .
C93 C 0.2593(19) 0.3758(9) 0.3152(9) 0.094(7) Uani 1 1 d . . . . .
H93 H 0.3116 0.3694 0.2905 0.113 Uiso 1 1 calc R U . . .
C94 C 0.1974(15) 0.4163(11) 0.2990(7) 0.094(8) Uani 1 1 d . . . . .
H94 H 0.1511 0.4235 0.3262 0.113 Uiso 1 1 calc R U . . .
C95 C 0.1338(19) 0.4022(11) 0.2563(9) 0.110(8) Uani 1 1 d . . . . .
H95A H 0.0867 0.4293 0.2493 0.132 Uiso 1 1 calc R U . . .
H95B H 0.1756 0.3973 0.2274 0.132 Uiso 1 1 calc R U . . .
C96 C 0.0790(19) 0.3556(10) 0.2672(8) 0.093(7) Uani 1 1 d . . . . .
H96A H 0.0393 0.3463 0.2385 0.111 Uiso 1 1 calc R U . . .
H96B H 0.0329 0.3619 0.2942 0.111 Uiso 1 1 calc R U . . .
C97 C 0.144(2) 0.3126(10) 0.2803(9) 0.103(8) Uani 1 1 d . . . . .
H97 H 0.1918 0.3084 0.2531 0.124 Uiso 1 1 calc R U . . .
C98 C 0.2027(19) 0.3298(8) 0.3235(8) 0.088(6) Uani 1 1 d . . . . .
H98A H 0.1571 0.3352 0.3509 0.106 Uiso 1 1 calc R U . . .
H98B H 0.2489 0.3030 0.3329 0.106 Uiso 1 1 calc R U . . .
C99 C 0.2573(18) 0.4654(9) 0.2902(8) 0.089(7) Uani 1 1 d . . . . .
H99 H 0.3012 0.4706 0.3188 0.107 Uiso 1 1 calc R U . . .
C100 C 0.1881(19) 0.5136(9) 0.2849(9) 0.099(8) Uani 1 1 d . . . . .
H10A H 0.2218 0.5425 0.2986 0.149 Uiso 1 1 calc R U . . .
H10B H 0.1262 0.5080 0.3022 0.149 Uiso 1 1 calc R U . . .
H10C H 0.1743 0.5196 0.2506 0.149 Uiso 1 1 calc R U . . .
C101 C 0.323(2) 0.4628(9) 0.2446(10) 0.120(11) Uani 1 1 d . . . . .
H10D H 0.3638 0.4328 0.2459 0.180 Uiso 1 1 calc R U . . .
H10E H 0.3656 0.4921 0.2433 0.180 Uiso 1 1 calc R U . . .
H10F H 0.2814 0.4618 0.2157 0.180 Uiso 1 1 calc R U . . .
C102 C 0.096(3) 0.2613(14) 0.2890(11) 0.170(18) Uani 1 1 d . . . . .
H10G H 0.1381 0.2416 0.3105 0.256 Uiso 1 1 calc R U . . .
H10H H 0.0887 0.2439 0.2581 0.256 Uiso 1 1 calc R U . . .
H10I H 0.0313 0.2657 0.3039 0.256 Uiso 1 1 calc R U . . .
F1 F 0.3813(13) 0.4181(8) 0.5860(7) 0.154(5) Uani 0.699(17) 1 d D . P D 7
F2 F 0.2208(13) 0.4096(7) 0.5938(7) 0.154(5) Uani 0.699(17) 1 d D . P D 7
F3 F 0.2971(16) 0.4715(6) 0.6300(7) 0.154(5) Uani 0.699(17) 1 d D . P D 7
F4 F 0.3184(17) 0.3949(7) 0.6558(6) 0.154(5) Uani 0.699(17) 1 d D . P D 7
B1 B 0.3044(10) 0.4235(4) 0.6164(4) 0.053(8) Uani 0.699(17) 1 d D . P D 7
F1B F 0.4570(19) 0.4338(15) 0.6061(15) 0.154(5) Uani 0.301(17) 1 d D . P D 8
F2B F 0.309(3) 0.4195(15) 0.5761(10) 0.154(5) Uani 0.301(17) 1 d D . P D 8
F3B F 0.326(3) 0.4667(11) 0.6407(13) 0.154(5) Uani 0.301(17) 1 d D . P D 8
F4B F 0.353(3) 0.3861(11) 0.6456(12) 0.154(5) Uani 0.301(17) 1 d D . P D 8
B1B B 0.3613(18) 0.4265(8) 0.6171(8) 0.053(8) Uani 0.301(17) 1 d D . P D 8
O21 O 0.426(2) 0.0206(12) 0.4203(11) 0.161(8) Uani 0.66(3) 1 d D . P E 9
C103 C 0.360(2) 0.0029(18) 0.3817(13) 0.161(8) Uani 0.66(3) 1 d D . P E 9
H10J H 0.3068 0.0269 0.3740 0.193 Uiso 0.66(3) 1 calc R U P E 9
H10K H 0.3312 -0.0302 0.3888 0.193 Uiso 0.66(3) 1 calc R U P E 9
C104 C 0.438(3) 0.0010(16) 0.3437(10) 0.161(8) Uani 0.66(3) 1 d D . P E 9
H10L H 0.4562 -0.0340 0.3372 0.193 Uiso 0.66(3) 1 calc R U P E 9
H10M H 0.4128 0.0156 0.3133 0.193 Uiso 0.66(3) 1 calc R U P E 9
C105 C 0.528(2) 0.0291(19) 0.3594(11) 0.161(8) Uani 0.66(3) 1 d D . P E 9
H10N H 0.5284 0.0623 0.3441 0.193 Uiso 0.66(3) 1 calc R U P E 9
H10O H 0.5878 0.0111 0.3487 0.193 Uiso 0.66(3) 1 calc R U P E 9
C106 C 0.531(2) 0.0349(18) 0.4133(12) 0.161(8) Uani 0.66(3) 1 d D . P E 9
H10P H 0.5770 0.0117 0.4292 0.193 Uiso 0.66(3) 1 calc R U P E 9
H10Q H 0.5444 0.0695 0.4236 0.193 Uiso 0.66(3) 1 calc R U P E 9
O22 O 0.447(3) -0.012(2) 0.4285(15) 0.161(8) Uani 0.34(3) 1 d D . P E 10
C113 C 0.368(2) 0.006(3) 0.396(2) 0.161(8) Uani 0.34(3) 1 d D . P E 10
H11A H 0.3219 0.0288 0.4122 0.193 Uiso 0.34(3) 1 calc R U P E 10
H11B H 0.3309 -0.0218 0.3806 0.193 Uiso 0.34(3) 1 calc R U P E 10
C114 C 0.437(3) 0.031(2) 0.3618(16) 0.161(8) Uani 0.34(3) 1 d D . P E 10
H11C H 0.4168 0.0241 0.3281 0.193 Uiso 0.34(3) 1 calc R U P E 10
H11D H 0.4328 0.0676 0.3668 0.193 Uiso 0.34(3) 1 calc R U P E 10
C115 C 0.541(3) 0.014(3) 0.3696(16) 0.161(8) Uani 0.34(3) 1 d D . P E 10
H11E H 0.5578 -0.0111 0.3451 0.193 Uiso 0.34(3) 1 calc R U P E 10
H11F H 0.5861 0.0428 0.3653 0.193 Uiso 0.34(3) 1 calc R U P E 10
C116 C 0.554(3) -0.007(3) 0.4192(17) 0.161(8) Uani 0.34(3) 1 d D . P E 10
H11G H 0.5885 -0.0394 0.4190 0.193 Uiso 0.34(3) 1 calc R U P E 10
H11H H 0.5863 0.0162 0.4418 0.193 Uiso 0.34(3) 1 calc R U P E 10

loop_
_atom_site_aniso_label
_atom_site_aniso_U_11
_atom_site_aniso_U_22
_atom_site_aniso_U_33
_atom_site_aniso_U_23
_atom_site_aniso_U_13
_atom_site_aniso_U_12
Ag1 0.0455(7) 0.0451(7) 0.0920(10) 0.0014(7) -0.0060(6) 0.0019(6)
Ag2 0.0475(7) 0.0504(7) 0.0993(11) 0.0044(7) 0.0018(7) 0.0000(6)
Fe1 0.0365(13) 0.0439(14) 0.127(2) 0.0085(15) -0.0124(15) -0.0044(11)
Fe2 0.0434(14) 0.0433(13) 0.106(2) 0.0024(13) 0.0014(14) 0.0027(11)
S1 0.056(3) 0.069(3) 0.076(4) -0.001(3) -0.001(3) -0.001(2)
O1 0.045(7) 0.046(7) 0.125(12) -0.017(8) 0.001(7) 0.001(6)
O2 0.087(11) 0.070(9) 0.118(12) -0.022(8) 0.015(10) -0.019(8)
O3 0.094(11) 0.089(11) 0.125(13) -0.032(10) 0.009(10) -0.016(9)
O4 0.086(11) 0.096(12) 0.140(15) -0.001(11) -0.010(10) -0.020(10)
O13 0.061(7) 0.059(7) 0.068(8) -0.002(7) -0.010(6) 0.007(6)
O14 0.069(9) 0.076(9) 0.087(10) -0.019(7) -0.001(8) -0.014(7)
O15 0.173(19) 0.127(15) 0.122(14) -0.053(12) 0.055(15) -0.063(15)
N1 0.024(6) 0.037(7) 0.125(13) -0.004(8) -0.016(8) 0.003(5)
N2 0.023(6) 0.042(7) 0.110(14) 0.001(8) 0.000(8) -0.001(5)
N3 0.028(6) 0.036(6) 0.092(11) 0.013(7) -0.001(7) 0.001(5)
N4 0.040(7) 0.052(8) 0.079(11) -0.007(8) 0.005(8) -0.004(6)
C1 0.019(7) 0.052(9) 0.097(14) 0.001(9) 0.002(8) -0.004(7)
C2 0.021(7) 0.053(10) 0.110(17) 0.014(11) 0.006(9) 0.002(7)
C3 0.027(8) 0.053(10) 0.130(18) 0.002(11) -0.011(10) 0.009(8)
C4 0.053(10) 0.050(10) 0.074(12) 0.003(9) -0.014(10) -0.008(8)
C5 0.044(10) 0.057(11) 0.087(14) 0.006(10) -0.013(10) -0.003(8)
C6 0.032(9) 0.067(11) 0.099(14) -0.003(10) -0.009(10) -0.001(9)
C7 0.040(9) 0.062(11) 0.120(17) 0.020(11) 0.009(11) 0.002(8)
C8 0.028(8) 0.058(11) 0.121(17) 0.021(11) 0.010(10) 0.011(7)
C9 0.033(9) 0.041(9) 0.148(19) -0.004(11) -0.022(12) -0.003(8)
C10 0.057(11) 0.048(11) 0.121(17) 0.010(11) -0.026(11) -0.017(9)
C11 0.051(10) 0.037(9) 0.106(16) 0.006(9) -0.019(10) -0.002(7)
C12 0.029(8) 0.041(9) 0.124(16) 0.018(10) -0.023(10) -0.008(7)
C13 0.017(7) 0.044(10) 0.19(2) 0.019(12) -0.011(11) -0.005(7)
C14 0.045(12) 0.046(12) 0.24(4) 0.013(17) -0.027(19) 0.000(9)
C15 0.064(15) 0.047(12) 0.20(3) 0.028(15) -0.053(18) -0.010(11)
C16 0.049(11) 0.079(14) 0.116(18) 0.017(13) -0.018(12) -0.008(10)
C17 0.028(8) 0.041(9) 0.083(13) 0.005(8) -0.005(8) -0.011(7)
C18 0.034(9) 0.063(12) 0.105(18) -0.007(11) -0.009(10) -0.012(8)
C19 0.027(8) 0.070(12) 0.088(15) 0.000(11) 0.003(9) 0.011(7)
C20 0.021(8) 0.070(13) 0.105(17) -0.002(12) -0.004(9) 0.008(8)
C21 0.052(11) 0.062(11) 0.062(12) 0.008(9) 0.006(9) 0.007(9)
C22 0.038(9) 0.058(11) 0.100(14) 0.015(11) -0.011(10) -0.002(8)
C23 0.027(8) 0.076(12) 0.072(12) -0.014(10) -0.006(8) 0.001(7)
C24 0.048(9) 0.064(11) 0.068(12) -0.010(9) -0.007(9) -0.006(8)
C25 0.036(9) 0.040(9) 0.085(13) -0.009(8) -0.011(9) -0.005(7)
C26 0.044(9) 0.056(10) 0.070(11) -0.007(9) 0.007(8) -0.003(8)
C27 0.045(9) 0.046(9) 0.077(13) 0.010(8) 0.004(9) -0.002(7)
C28 0.026(8) 0.062(11) 0.086(13) 0.006(10) -0.007(8) -0.005(7)
C29 0.021(7) 0.060(10) 0.115(15) -0.005(11) 0.008(10) -0.015(8)
C30 0.044(9) 0.023(8) 0.130(19) 0.002(9) -0.019(12) -0.001(7)
C31 0.046(11) 0.045(11) 0.13(2) 0.009(11) -0.010(12) -0.008(8)
C32 0.038(9) 0.081(13) 0.080(13) 0.035(10) -0.005(9) 0.007(9)
C33 0.048(10) 0.067(12) 0.094(16) 0.007(11) 0.009(11) 0.000(9)
C34 0.13(2) 0.076(15) 0.116(19) -0.017(14) 0.045(17) -0.014(14)
C35 0.082(17) 0.094(18) 0.15(2) -0.038(17) 0.011(16) -0.024(14)
C36 0.102(18) 0.086(16) 0.099(17) -0.003(12) -0.014(15) -0.024(15)
C37 0.14(2) 0.103(18) 0.077(16) -0.030(13) 0.013(16) -0.043(17)
C38 0.089(17) 0.099(19) 0.13(2) -0.017(17) -0.029(16) -0.002(15)
C39 0.091(18) 0.13(2) 0.14(2) -0.033(19) 0.000(17) -0.025(17)
O5 0.082(10) 0.064(8) 0.064(9) -0.005(6) -0.002(7) 0.002(7)
C40 0.219(17) 0.158(12) 0.127(9) 0.018(8) -0.046(10) 0.042(10)
C41 0.219(17) 0.158(12) 0.127(9) 0.018(8) -0.046(10) 0.042(10)
O6 0.219(17) 0.158(12) 0.127(9) 0.018(8) -0.046(10) 0.042(10)
C42 0.219(17) 0.158(12) 0.127(9) 0.018(8) -0.046(10) 0.042(10)
C43 0.219(17) 0.158(12) 0.127(9) 0.018(8) -0.046(10) 0.042(10)
O7 0.219(17) 0.158(12) 0.127(9) 0.018(8) -0.046(10) 0.042(10)
C44 0.219(17) 0.158(12) 0.127(9) 0.018(8) -0.046(10) 0.042(10)
C45 0.219(17) 0.158(12) 0.127(9) 0.018(8) -0.046(10) 0.042(10)
O8 0.219(17) 0.158(12) 0.127(9) 0.018(8) -0.046(10) 0.042(10)
C46 0.219(17) 0.158(12) 0.127(9) 0.018(8) -0.046(10) 0.042(10)
C40B 0.219(17) 0.158(12) 0.127(9) 0.018(8) -0.046(10) 0.042(10)
C41B 0.219(17) 0.158(12) 0.127(9) 0.018(8) -0.046(10) 0.042(10)
O6B 0.219(17) 0.158(12) 0.127(9) 0.018(8) -0.046(10) 0.042(10)
C42B 0.219(17) 0.158(12) 0.127(9) 0.018(8) -0.046(10) 0.042(10)
C43B 0.219(17) 0.158(12) 0.127(9) 0.018(8) -0.046(10) 0.042(10)
O7B 0.219(17) 0.158(12) 0.127(9) 0.018(8) -0.046(10) 0.042(10)
C44B 0.219(17) 0.158(12) 0.127(9) 0.018(8) -0.046(10) 0.042(10)
C45B 0.219(17) 0.158(12) 0.127(9) 0.018(8) -0.046(10) 0.042(10)
O8B 0.219(17) 0.158(12) 0.127(9) 0.018(8) -0.046(10) 0.042(10)
C46B 0.219(17) 0.158(12) 0.127(9) 0.018(8) -0.046(10) 0.042(10)
C47 0.030(8) 0.053(10) 0.082(13) -0.010(9) -0.011(9) -0.008(7)
C48 0.020(7) 0.079(12) 0.070(13) -0.005(10) 0.003(8) 0.007(8)
C49 0.027(7) 0.043(8) 0.073(11) -0.003(8) -0.003(8) 0.003(6)
C50 0.057(11) 0.058(11) 0.074(13) -0.004(10) -0.004(10) 0.003(9)
C51 0.055(10) 0.037(9) 0.089(13) -0.006(9) -0.002(10) -0.003(8)
C52 0.055(10) 0.055(9) 0.050(10) -0.001(8) -0.004(9) 0.008(8)
C53 0.032(8) 0.058(10) 0.067(11) 0.000(9) -0.011(8) 0.006(7)
C54 0.036(8) 0.046(9) 0.065(11) -0.006(8) 0.001(8) 0.009(6)
C55 0.030(8) 0.060(10) 0.098(14) -0.013(9) -0.003(9) 0.009(8)
C56 0.042(9) 0.049(10) 0.097(14) 0.000(9) -0.009(9) -0.001(8)
C57 0.050(10) 0.055(11) 0.086(14) -0.016(10) 0.015(10) 0.004(8)
C58 0.048(10) 0.042(9) 0.089(13) -0.006(9) -0.001(10) -0.005(8)
C59 0.041(10) 0.058(11) 0.15(2) 0.012(13) -0.007(12) 0.007(8)
C60 0.050(11) 0.041(10) 0.17(2) -0.015(12) -0.016(14) 0.000(8)
C61 0.041(10) 0.046(10) 0.19(3) 0.041(13) 0.015(15) 0.011(8)
C62 0.037(9) 0.036(8) 0.141(18) -0.007(10) 0.021(11) -0.002(7)
C63 0.042(9) 0.060(10) 0.078(13) 0.019(10) -0.002(10) -0.011(8)
C64 0.039(8) 0.052(9) 0.070(12) -0.006(10) 0.001(9) 0.005(7)
C65 0.023(8) 0.072(12) 0.080(13) -0.001(10) 0.001(8) -0.001(7)
C66 0.025(8) 0.050(10) 0.082(13) -0.001(9) 0.002(8) 0.005(6)
C67 0.041(9) 0.077(12) 0.056(12) -0.011(10) 0.000(9) -0.005(8)
C68 0.036(9) 0.050(10) 0.064(11) 0.001(8) 0.001(8) -0.003(7)
C69 0.039(9) 0.059(10) 0.077(12) 0.000(9) -0.010(9) 0.000(8)
C70 0.042(9) 0.058(10) 0.046(10) -0.005(8) -0.003(7) 0.015(7)
C71 0.034(8) 0.063(11) 0.073(12) 0.001(9) -0.004(8) 0.012(7)
C72 0.046(9) 0.051(10) 0.063(12) 0.001(8) 0.002(8) -0.005(8)
C73 0.036(9) 0.085(13) 0.039(10) -0.020(8) -0.011(7) -0.003(8)
C74 0.039(9) 0.069(12) 0.078(13) 0.006(10) -0.013(9) -0.001(8)
C75 0.037(9) 0.059(11) 0.093(13) -0.022(10) 0.006(9) 0.004(8)
C76 0.077(13) 0.041(9) 0.088(15) -0.005(9) -0.005(12) -0.011(9)
C77 0.081(13) 0.028(9) 0.109(17) 0.011(9) -0.020(13) -0.004(9)
C78 0.042(9) 0.069(11) 0.072(12) 0.005(9) 0.002(9) -0.012(9)
O9 0.050(7) 0.046(6) 0.063(8) -0.005(5) -0.004(6) 0.008(5)
C79 0.061(11) 0.052(10) 0.081(13) -0.005(9) -0.007(10) 0.016(9)
C80 0.082(14) 0.082(13) 0.066(12) -0.012(10) -0.012(11) 0.014(12)
O10 0.100(11) 0.094(11) 0.098(11) 0.002(9) 0.003(8) 0.030(10)
C81 0.24(3) 0.21(2) 0.261(19) 0.04(2) 0.01(2) 0.01(2)
C82 0.24(3) 0.21(2) 0.261(19) 0.04(2) 0.01(2) 0.01(2)
O11 0.24(3) 0.21(2) 0.261(19) 0.04(2) 0.01(2) 0.01(2)
C83 0.24(3) 0.21(2) 0.261(19) 0.04(2) 0.01(2) 0.01(2)
C84 0.24(3) 0.21(2) 0.261(19) 0.04(2) 0.01(2) 0.01(2)
O12 0.24(3) 0.21(2) 0.261(19) 0.04(2) 0.01(2) 0.01(2)
C85 0.24(3) 0.21(2) 0.261(19) 0.04(2) 0.01(2) 0.01(2)
C81B 0.24(3) 0.21(2) 0.261(19) 0.04(2) 0.01(2) 0.01(2)
C82B 0.24(3) 0.21(2) 0.261(19) 0.04(2) 0.01(2) 0.01(2)
O11B 0.24(3) 0.21(2) 0.261(19) 0.04(2) 0.01(2) 0.01(2)
C83B 0.24(3) 0.21(2) 0.261(19) 0.04(2) 0.01(2) 0.01(2)
C84B 0.24(3) 0.21(2) 0.261(19) 0.04(2) 0.01(2) 0.01(2)
O12B 0.24(3) 0.21(2) 0.261(19) 0.04(2) 0.01(2) 0.01(2)
C85B 0.24(3) 0.21(2) 0.261(19) 0.04(2) 0.01(2) 0.01(2)
C86 0.073(13) 0.069(12) 0.089(16) 0.022(11) -0.002(13) -0.005(11)
C87 0.100(16) 0.081(13) 0.049(11) -0.013(9) 0.001(11) -0.002(12)
C88 0.12(2) 0.11(2) 0.086(17) -0.019(14) 0.014(16) -0.014(17)
C89 0.14(3) 0.17(3) 0.11(2) -0.04(2) 0.02(2) -0.07(2)
C90 0.17(2) 0.106(13) 0.19(2) -0.017(11) 0.047(17) -0.031(13)
C91 0.17(2) 0.106(13) 0.19(2) -0.017(11) 0.047(17) -0.031(13)
O16 0.17(2) 0.106(13) 0.19(2) -0.017(11) 0.047(17) -0.031(13)
C92 0.17(2) 0.106(13) 0.19(2) -0.017(11) 0.047(17) -0.031(13)
C90B 0.17(2) 0.106(13) 0.19(2) -0.017(11) 0.047(17) -0.031(13)
C91B 0.17(2) 0.106(13) 0.19(2) -0.017(11) 0.047(17) -0.031(13)
O16B 0.17(2) 0.106(13) 0.19(2) -0.017(11) 0.047(17) -0.031(13)
C92B 0.17(2) 0.106(13) 0.19(2) -0.017(11) 0.047(17) -0.031(13)
O17 0.053(7) 0.099(10) 0.060(8) 0.003(7) -0.005(6) -0.003(7)
O18 0.092(10) 0.086(10) 0.091(10) 0.021(8) 0.004(8) -0.013(8)
O19 0.085(10) 0.074(9) 0.094(10) -0.008(7) -0.001(8) 0.012(8)
O20 0.073(9) 0.088(10) 0.070(9) -0.013(7) 0.002(7) -0.013(7)
C93 0.096(17) 0.100(17) 0.086(16) 0.010(13) -0.022(14) -0.005(14)
C94 0.062(13) 0.17(3) 0.047(12) -0.007(14) 0.000(10) 0.008(15)
C95 0.099(18) 0.14(2) 0.092(17) -0.042(17) -0.002(15) -0.004(19)
C96 0.092(17) 0.12(2) 0.064(15) 0.000(13) -0.007(12) -0.014(16)
C97 0.102(19) 0.12(2) 0.083(17) 0.009(15) -0.004(15) -0.031(17)
C98 0.100(17) 0.091(16) 0.074(15) 0.001(12) -0.001(13) -0.011(14)
C99 0.085(16) 0.101(17) 0.080(15) 0.005(12) 0.019(13) 0.007(13)
C100 0.096(18) 0.108(19) 0.094(17) -0.004(14) 0.000(14) 0.022(15)
C101 0.16(3) 0.064(14) 0.14(2) -0.011(14) -0.05(2) 0.006(15)
C102 0.19(3) 0.23(4) 0.10(2) 0.03(2) -0.02(2) -0.14(3)
F1 0.178(14) 0.125(7) 0.158(9) -0.034(6) -0.047(9) 0.028(9)
F2 0.178(14) 0.125(7) 0.158(9) -0.034(6) -0.047(9) 0.028(9)
F3 0.178(14) 0.125(7) 0.158(9) -0.034(6) -0.047(9) 0.028(9)
F4 0.178(14) 0.125(7) 0.158(9) -0.034(6) -0.047(9) 0.028(9)
B1 0.06(2) 0.049(13) 0.050(15) -0.015(10) -0.035(16) 0.019(14)
F1B 0.178(14) 0.125(7) 0.158(9) -0.034(6) -0.047(9) 0.028(9)
F2B 0.178(14) 0.125(7) 0.158(9) -0.034(6) -0.047(9) 0.028(9)
F3B 0.178(14) 0.125(7) 0.158(9) -0.034(6) -0.047(9) 0.028(9)
F4B 0.178(14) 0.125(7) 0.158(9) -0.034(6) -0.047(9) 0.028(9)
B1B 0.06(2) 0.049(13) 0.050(15) -0.015(10) -0.035(16) 0.019(14)
O21 0.153(17) 0.154(18) 0.176(15) 0.035(16) 0.003(15) 0.002(16)
C103 0.153(17) 0.154(18) 0.176(15) 0.035(16) 0.003(15) 0.002(16)
C104 0.153(17) 0.154(18) 0.176(15) 0.035(16) 0.003(15) 0.002(16)
C105 0.153(17) 0.154(18) 0.176(15) 0.035(16) 0.003(15) 0.002(16)
C106 0.153(17) 0.154(18) 0.176(15) 0.035(16) 0.003(15) 0.002(16)
O22 0.153(17) 0.154(18) 0.176(15) 0.035(16) 0.003(15) 0.002(16)
C113 0.153(17) 0.154(18) 0.176(15) 0.035(16) 0.003(15) 0.002(16)
C114 0.153(17) 0.154(18) 0.176(15) 0.035(16) 0.003(15) 0.002(16)
C115 0.153(17) 0.154(18) 0.176(15) 0.035(16) 0.003(15) 0.002(16)
C116 0.153(17) 0.154(18) 0.176(15) 0.035(16) 0.003(15) 0.002(16)

loop_
_atom_type_symbol
_atom_type_description
_atom_type_scat_dispersion_real
_atom_type_scat_dispersion_imag
_atom_type_scat_source
C C 0.0033 0.0016 'International Tables Vol C Tables 4.2.6.8 and 6.1.1.4'
B B 0.0013 0.0007 'International Tables Vol C Tables 4.2.6.8 and 6.1.1.4'
N N 0.0061 0.0033 'International Tables Vol C Tables 4.2.6.8 and 6.1.1.4'
O O 0.0106 0.0060 'International Tables Vol C Tables 4.2.6.8 and 6.1.1.4'
F F 0.0171 0.0103 'International Tables Vol C Tables 4.2.6.8 and 6.1.1.4'
S S 0.1246 0.1234 'International Tables Vol C Tables 4.2.6.8 and 6.1.1.4'
Fe Fe 0.3463 0.8444 'International Tables Vol C Tables 4.2.6.8 and 6.1.1.4'
Ag Ag -0.8971 1.1015 'International Tables Vol C Tables 4.2.6.8 and 6.1.1.4'
H H 0.0000 0.0000 'International Tables Vol C Tables 4.2.6.8 and 6.1.1.4'

loop_
_geom_angle_atom_site_label_1
_geom_angle_atom_site_label_2
_geom_angle_atom_site_label_3
_geom_angle
N1 Ag1 N3 175.6(7)
N1 Ag1 Ag2 87.8(3)
N3 Ag1 Ag2 92.8(3)
N4 Ag2 N2 168.8(5)
N4 Ag2 Ag1 93.0(4)
N2 Ag2 Ag1 95.7(3)
C16 Fe1 C30 158.0(9)
C16 Fe1 C32 105.9(9)
C30 Fe1 C32 68.6(9)
C16 Fe1 C31 121.8(10)
C30 Fe1 C31 40.0(8)
C32 Fe1 C31 42.0(7)
C16 Fe1 C14 68.9(11)
C30 Fe1 C14 107.0(9)
C32 Fe1 C14 156.1(11)
C31 Fe1 C14 119.4(8)
C16 Fe1 C15 40.8(8)
C30 Fe1 C15 122.0(8)
C32 Fe1 C15 119.9(12)
C31 Fe1 C15 104.5(10)
C14 Fe1 C15 41.0(11)
C16 Fe1 C13 69.7(10)
C30 Fe1 C13 122.6(10)
C32 Fe1 C13 160.1(7)
C31 Fe1 C13 156.8(8)
C14 Fe1 C13 42.0(9)
C15 Fe1 C13 70.3(11)
C16 Fe1 C12 42.1(8)
C30 Fe1 C12 158.6(10)
C32 Fe1 C12 123.3(8)
C31 Fe1 C12 160.4(10)
C14 Fe1 C12 69.4(7)
C15 Fe1 C12 70.0(8)
C13 Fe1 C12 40.7(8)
C16 Fe1 C29 157.9(8)
C30 Fe1 C29 41.8(7)
C32 Fe1 C29 68.5(8)
C31 Fe1 C29 69.4(8)
C14 Fe1 C29 124.9(12)
C15 Fe1 C29 160.7(9)
C13 Fe1 C29 107.8(9)
C12 Fe1 C29 121.8(7)
C16 Fe1 C28 120.8(8)
C30 Fe1 C28 69.3(6)
C32 Fe1 C28 39.6(7)
C31 Fe1 C28 69.1(7)
C14 Fe1 C28 163.0(12)
C15 Fe1 C28 155.2(11)
C13 Fe1 C28 124.9(8)
C12 Fe1 C28 107.6(6)
C29 Fe1 C28 41.4(7)
C76 Fe2 C78 66.2(8)
C76 Fe2 C77 41.4(8)
C78 Fe2 C77 39.3(7)
C76 Fe2 C59 126.4(9)
C78 Fe2 C59 157.4(8)
C77 Fe2 C59 162.5(8)
C76 Fe2 C62 156.2(8)
C78 Fe2 C62 109.6(8)
C77 Fe2 C62 120.1(10)
C59 Fe2 C62 66.7(9)
C76 Fe2 C61 120.4(7)
C78 Fe2 C61 124.3(10)
C77 Fe2 C61 105.3(9)
C59 Fe2 C61 68.7(10)
C62 Fe2 C61 40.8(7)
C76 Fe2 C58 162.5(8)
C78 Fe2 C58 123.1(7)
C77 Fe2 C58 155.2(9)
C59 Fe2 C58 39.6(8)
C62 Fe2 C58 39.8(8)
C61 Fe2 C58 68.6(7)
C76 Fe2 C60 106.8(8)
C78 Fe2 C60 160.3(9)
C77 Fe2 C60 123.2(8)
C59 Fe2 C60 41.5(8)
C62 Fe2 C60 68.9(9)
C61 Fe2 C60 41.6(10)
C58 Fe2 C60 69.1(7)
C76 Fe2 C74 68.1(7)
C78 Fe2 C74 41.3(7)
C77 Fe2 C74 69.8(7)
C59 Fe2 C74 121.0(8)
C62 Fe2 C74 125.5(7)
C61 Fe2 C74 161.9(10)
C58 Fe2 C74 108.2(7)
C60 Fe2 C74 155.6(10)
C76 Fe2 C75 40.1(7)
C78 Fe2 C75 67.0(8)
C77 Fe2 C75 69.2(9)
C59 Fe2 C75 109.2(9)
C62 Fe2 C75 162.3(7)
C61 Fe2 C75 155.8(8)
C58 Fe2 C75 126.1(8)
C60 Fe2 C75 120.5(9)
C74 Fe2 C75 40.3(7)
O17 S1 O18 115.2(9)
O17 S1 O19 115.1(9)
O18 S1 O19 113.6(9)
O17 S1 O20 99.7(8)
O18 S1 O20 105.3(9)
O19 S1 O20 106.1(8)
C2 O1 C33 118.3(14)
C35 O2 C34 115.7(17)
C37 O3 C36 111.4(19)
C38 O4 C39 116.6(19)
C64 O13 C86 120.7(14)
C88 O14 C87 110.2(17)
C89 O15 C90 111.9(13)
C89 O15 C90B 111.9(13)
C5 N1 C1 116.5(14)
C5 N1 Ag1 122.9(12)
C1 N1 Ag1 120.6(13)
C17 N2 C21 117.1(15)
C17 N2 Ag2 123.9(13)
C21 N2 Ag2 118.9(12)
C51 N3 C47 118.7(14)
C51 N3 Ag1 123.6(12)
C47 N3 Ag1 117.7(11)
C63 N4 C67 117.9(15)
C63 N4 Ag2 121.6(12)
C67 N4 Ag2 120.5(12)
N1 C1 C2 124.2(19)
N1 C1 H1 117.9
C2 C1 H1 117.9
O1 C2 C1 122.8(18)
O1 C2 C3 118.1(15)
C1 C2 C3 119.1(18)
C4 C3 C2 113.3(16)
C4 C3 C6 124(2)
C2 C3 C6 122.5(18)
C5 C4 C3 124.6(19)
C5 C4 H4 117.7
C3 C4 H4 117.7
C4 C5 N1 122.1(18)
C4 C5 H5 118.9
N1 C5 H5 118.9
C11 C6 C3 119.0(17)
C11 C6 C7 117.2(17)
C3 C6 C7 123.8(18)
C8 C7 C6 117.6(19)
C8 C7 H7 121.2
C6 C7 H7 121.2
C7 C8 C9 123.7(18)
C7 C8 H8 118.2
C9 C8 H8 118.2
C8 C9 C10 119.7(17)
C8 C9 C12 116.8(19)
C10 C9 C12 123(2)
C9 C10 C11 119(2)
C9 C10 H10 120.7
C11 C10 H10 120.7
C10 C11 C6 123(2)
C10 C11 H11 118.4
C6 C11 H11 118.4
C13 C12 C9 129(2)
C13 C12 C16 106.5(16)
C9 C12 C16 124(2)
C13 C12 Fe1 69.5(9)
C9 C12 Fe1 127.9(11)
C16 C12 Fe1 66.3(10)
C12 C13 C14 107(2)
C12 C13 Fe1 69.8(10)
C14 C13 Fe1 68.3(12)
C12 C13 H13 126.4
C14 C13 H13 126.4
Fe1 C13 H13 127.0
C15 C14 C13 109(2)
C15 C14 Fe1 69.6(14)
C13 C14 Fe1 69.6(10)
C15 C14 H14 125.6
C13 C14 H14 125.6
Fe1 C14 H14 126.8
C16 C15 C14 107(2)
C16 C15 Fe1 67.5(12)
C14 C15 Fe1 69.3(15)
C16 C15 H15 126.6
C14 C15 H15 126.6
Fe1 C15 H15 128.1
C15 C16 C12 111(2)
C15 C16 Fe1 71.7(14)
C12 C16 Fe1 71.6(11)
C15 C16 H16 124.7
C12 C16 H16 124.7
Fe1 C16 H16 123.6
N2 C17 C18 124.6(18)
N2 C17 H17 117.7
C18 C17 H17 117.7
C17 C18 C19 121.8(19)
C17 C18 H18 119.1
C19 C18 H18 119.1
C22 C19 C18 122.1(18)
C22 C19 C20 125.2(19)
C18 C19 C20 112.7(17)
O5 C20 C21 125.7(12)
O5 C20 C19 114.6(17)
C21 C20 C19 119.6(15)
C20 C21 N2 124.1(16)
C20 C21 H21 117.9
N2 C21 H21 117.9
C27 C22 C23 118.1(16)
C27 C22 C19 123.2(18)
C23 C22 C19 118.7(18)
C24 C23 C22 122.5(18)
C24 C23 H23 118.8
C22 C23 H23 118.8
C23 C24 C25 119.3(17)
C23 C24 H24 120.3
C25 C24 H24 120.3
C28 C25 C26 123.8(17)
C28 C25 C24 120.8(16)
C26 C25 C24 115.4(15)
C27 C26 C25 123.6(17)
C27 C26 H26 118.2
C25 C26 H26 118.2
C26 C27 C22 121.1(17)
C26 C27 H27 119.5
C22 C27 H27 119.5
C32 C28 C25 127.1(18)
C32 C28 C29 107.1(16)
C25 C28 C29 125.8(17)
C32 C28 Fe1 67.9(10)
C25 C28 Fe1 129.0(11)
C29 C28 Fe1 68.4(10)
C30 C29 C28 106.0(18)
C30 C29 Fe1 67.5(11)
C28 C29 Fe1 70.2(10)
C30 C29 H29 127.0
C28 C29 H29 127.0
Fe1 C29 H29 126.8
C31 C30 C29 110.1(16)
C31 C30 Fe1 70.7(11)
C29 C30 Fe1 70.7(9)
C31 C30 H30 125.0
C29 C30 H30 125.0
Fe1 C30 H30 125.2
C30 C31 C32 106.5(18)
C30 C31 Fe1 69.3(12)
C32 C31 Fe1 68.6(10)
C30 C31 H31 126.8
C32 C31 H31 126.8
Fe1 C31 H31 126.9
C28 C32 C31 110(2)
C28 C32 Fe1 72.5(10)
C31 C32 Fe1 69.4(11)
C28 C32 H32 124.9
C31 C32 H32 124.9
Fe1 C32 H32 124.8
O1 C33 C34 106.9(17)
O1 C33 H33A 110.3
C34 C33 H33A 110.3
O1 C33 H33B 110.3
C34 C33 H33B 110.3
H33A C33 H33B 108.6
C33 C34 O2 107.1(18)
C33 C34 H34A 110.3
O2 C34 H34A 110.3
C33 C34 H34B 110.3
O2 C34 H34B 110.3
H34A C34 H34B 108.6
O2 C35 C36 110(2)
O2 C35 H35A 109.7
C36 C35 H35A 109.7
O2 C35 H35B 109.7
C36 C35 H35B 109.7
H35A C35 H35B 108.2
O3 C36 C35 110(2)
O3 C36 H36A 109.6
C35 C36 H36A 109.6
O3 C36 H36B 109.6
C35 C36 H36B 109.6
H36A C36 H36B 108.1
O3 C37 C38 110(2)
O3 C37 H37A 109.6
C38 C37 H37A 109.6
O3 C37 H37B 109.6
C38 C37 H37B 109.6
H37A C37 H37B 108.1
O4 C38 C37 109(2)
O4 C38 H38A 109.8
C37 C38 H38A 109.8
O4 C38 H38B 109.8
C37 C38 H38B 109.8
H38A C38 H38B 108.3
O4 C39 H39A 109.5
O4 C39 H39B 109.5
H39A C39 H39B 109.5
O4 C39 H39C 109.5
H39A C39 H39C 109.5
H39B C39 H39C 109.5
C20 O5 C40 115.6(10)
C20 O5 C40B 115.6(11)
O5 C40 C41 109.6(3)
O5 C40 H40A 109.8
C41 C40 H40A 109.8
O5 C40 H40B 109.8
C41 C40 H40B 109.8
H40A C40 H40B 108.2
O6 C41 C40 109.5(3)
O6 C41 H41A 109.8
C40 C41 H41A 109.8
O6 C41 H41B 109.8
C40 C41 H41B 109.8
H41A C41 H41B 108.2
C41 O6 C42 109.6(3)
O6 C42 C43 109.6(3)
O6 C42 H42A 109.7
C43 C42 H42A 109.7
O6 C42 H42B 109.7
C43 C42 H42B 109.7
H42A C42 H42B 108.2
O7 C43 C42 109.6(3)
O7 C43 H43A 109.7
C42 C43 H43A 109.7
O7 C43 H43B 109.7
C42 C43 H43B 109.7
H43A C43 H43B 108.2
C43 O7 C44 109.5(3)
O7 C44 C45 109.5(3)
O7 C44 H44A 109.8
C45 C44 H44A 109.8
O7 C44 H44B 109.8
C45 C44 H44B 109.8
H44A C44 H44B 108.2
O8 C45 C44 109.5(3)
O8 C45 H45A 109.8
C44 C45 H45A 109.8
O8 C45 H45B 109.8
C44 C45 H45B 109.8
H45A C45 H45B 108.2
C46 O8 C45 109.5(3)
O8 C46 H46A 109.5
O8 C46 H46B 109.5
H46A C46 H46B 109.5
O8 C46 H46C 109.5
H46A C46 H46C 109.5
H46B C46 H46C 109.5
O5 C40B C41B 109.6(3)
O5 C40B H40C 109.8
C41B C40B H40C 109.8
O5 C40B H40D 109.8
C41B C40B H40D 109.8
H40C C40B H40D 108.2
O6B C41B C40B 109.5(3)
O6B C41B H41C 109.8
C40B C41B H41C 109.8
O6B C41B H41D 109.8
C40B C41B H41D 109.8
H41C C41B H41D 108.2
C41B O6B C42B 109.5(3)
O6B C42B C43B 109.5(3)
O6B C42B H42C 109.8
C43B C42B H42C 109.8
O6B C42B H42D 109.8
C43B C42B H42D 109.8
H42C C42B H42D 108.2
O7B C43B C42B 109.5(3)
O7B C43B H43C 109.8
C42B C43B H43C 109.8
O7B C43B H43D 109.8
C42B C43B H43D 109.8
H43C C43B H43D 108.2
C43B O7B C44B 109.5(3)
O7B C44B C45B 109.5(3)
O7B C44B H44C 109.8
C45B C44B H44C 109.8
O7B C44B H44D 109.8
C45B C44B H44D 109.8
H44C C44B H44D 108.2
O8B C45B C44B 109.5(3)
O8B C45B H45C 109.8
C44B C45B H45C 109.8
O8B C45B H45D 109.8
C44B C45B H45D 109.8
H45C C45B H45D 108.2
C45B O8B C46B 109.5(3)
O8B C46B H46D 109.5
O8B C46B H46E 109.5
H46D C46B H46E 109.5
O8B C46B H46F 109.5
H46D C46B H46F 109.5
H46E C46B H46F 109.5
N3 C47 C48 122.3(16)
N3 C47 H47 118.9
C48 C47 H47 118.9
O9 C48 C47 122.3(16)
O9 C48 C49 118.7(16)
C47 C48 C49 119.0(17)
C50 C49 C48 115.6(14)
C50 C49 C52 122.0(15)
C48 C49 C52 122.4(16)
C51 C50 C49 123.4(18)
C51 C50 H50 118.3
C49 C50 H50 118.3
N3 C51 C50 120.9(18)
N3 C51 H51 119.5
C50 C51 H51 119.5
C57 C52 C53 118.0(15)
C57 C52 C49 123.5(16)
C53 C52 C49 118.4(15)
C54 C53 C52 120.0(16)
C54 C53 H53 120.0
C52 C53 H53 120.0
C53 C54 C55 124.4(16)
C53 C54 H54 117.8
C55 C54 H54 117.8
C54 C55 C56 115.9(15)
C54 C55 C58 124.8(15)
C56 C55 C58 119.3(17)
C57 C56 C55 119.7(18)
C57 C56 H56 120.2
C55 C56 H56 120.2
C52 C57 C56 121.9(17)
C52 C57 H57 119.0
C56 C57 H57 119.0
C59 C58 C62 107.4(16)
C59 C58 C55 124.5(19)
C62 C58 C55 128.1(17)
C59 C58 Fe2 69.4(11)
C62 C58 Fe2 69.4(10)
C55 C58 Fe2 127.8(12)
C58 C59 C60 111(2)
C58 C59 Fe2 71.0(14)
C60 C59 Fe2 70.2(13)
C58 C59 H59 124.6
C60 C59 H59 124.6
Fe2 C59 H59 125.8
C59 C60 C61 104.6(18)
C59 C60 Fe2 68.3(12)
C61 C60 Fe2 68.8(12)
C59 C60 H60 127.7
C61 C60 H60 127.7
Fe2 C60 H60 126.7
C62 C61 C60 106.9(18)
C62 C61 Fe2 69.2(10)
C60 C61 Fe2 69.6(11)
C62 C61 H61 126.6
C60 C61 H61 126.6
Fe2 C61 H61 126.2
C58 C62 C61 110(2)
C58 C62 Fe2 70.8(11)
C61 C62 Fe2 70.0(10)
C58 C62 H62 124.8
C61 C62 H62 124.8
Fe2 C62 H62 125.9
N4 C63 C64 122.1(17)
N4 C63 H63 118.9
C64 C63 H63 118.9
O13 C64 C63 122.4(17)
O13 C64 C65 116.4(14)
C63 C64 C65 121.2(17)
C66 C65 C68 124.4(18)
C66 C65 C64 112.3(16)
C68 C65 C64 123.2(16)
C67 C66 C65 123.5(18)
C67 C66 H66 118.3
C65 C66 H66 118.3
C66 C67 N4 123.0(17)
C66 C67 H67 118.5
N4 C67 H67 118.5
C73 C68 C65 119.3(16)
C73 C68 C69 117.3(15)
C65 C68 C69 123.5(16)
C70 C69 C68 120.0(17)
C70 C69 H69 120.0
C68 C69 H69 120.0
C69 C70 C71 122.8(15)
C69 C70 H70 118.6
C71 C70 H70 118.6
C70 C71 C72 117.4(15)
C70 C71 C74 121.7(16)
C72 C71 C74 120.9(17)
C73 C72 C71 120.3(16)
C73 C72 H72 119.9
C71 C72 H72 119.9
C68 C73 C72 122.0(16)
C68 C73 H73 119.0
C72 C73 H73 119.0
C75 C74 C78 104.1(16)
C75 C74 C71 127.2(17)
C78 C74 C71 128.6(17)
C75 C74 Fe2 70.1(10)
C78 C74 Fe2 67.8(10)
C71 C74 Fe2 128.5(12)
C76 C75 C74 107.7(17)
C76 C75 Fe2 67.8(11)
C74 C75 Fe2 69.6(10)
C76 C75 H75 126.1
C74 C75 H75 126.1
Fe2 C75 H75 128.0
C75 C76 C77 110.8(16)
C75 C76 Fe2 72.1(11)
C77 C76 Fe2 69.9(12)
C75 C76 H76 124.6
C77 C76 H76 124.6
Fe2 C76 H76 124.9
C78 C77 C76 104.2(17)
C78 C77 Fe2 70.0(11)
C76 C77 Fe2 68.7(12)
C78 C77 H77 127.9
C76 C77 H77 127.9
Fe2 C77 H77 125.0
C77 C78 C74 113.2(19)
C77 C78 Fe2 70.7(12)
C74 C78 Fe2 70.9(10)
C77 C78 H78 123.4
C74 C78 H78 123.4
Fe2 C78 H78 126.7
C48 O9 C79 119.2(12)
O9 C79 C80 108.4(11)
O9 C79 H79A 110.0
C80 C79 H79A 110.0
O9 C79 H79B 110.0
C80 C79 H79B 110.0
H79A C79 H79B 108.4
O10 C80 C79 104.2(12)
O10 C80 H80A 110.9
C79 C80 H80A 110.9
O10 C80 H80B 110.9
C79 C80 H80B 110.9
H80A C80 H80B 108.9
C80 O10 C81 109.6(3)
C80 O10 C81B 109.6(3)
O10 C81 C82 109.6(3)
O10 C81 H81A 109.8
C82 C81 H81A 109.8
O10 C81 H81B 109.8
C82 C81 H81B 109.8
H81A C81 H81B 108.2
O11 C82 C81 109.5(3)
O11 C82 H82A 109.8
C81 C82 H82A 109.8
O11 C82 H82B 109.8
C81 C82 H82B 109.8
H82A C82 H82B 108.2
C82 O11 C83 109.5(3)
O11 C83 C84 109.5(3)
O11 C83 H83A 109.8
C84 C83 H83A 109.8
O11 C83 H83B 109.8
C84 C83 H83B 109.8
H83A C83 H83B 108.2
O12 C84 C83 132(4)
O12 C84 H84A 104.2
C83 C84 H84A 104.2
O12 C84 H84B 104.2
C83 C84 H84B 104.2
H84A C84 H84B 105.5
C84 O12 C85 109.5(3)
O12 C85 H85A 109.5
O12 C85 H85B 109.5
H85A C85 H85B 109.5
O12 C85 H85C 109.5
H85A C85 H85C 109.5
H85B C85 H85C 109.5
O10 C81B C82B 109.5(3)
O10 C81B H81C 109.8
C82B C81B H81C 109.8
O10 C81B H81D 109.8
C82B C81B H81D 109.8
H81C C81B H81D 108.2
O11B C82B C81B 109.5(3)
O11B C82B H82C 109.8
C81B C82B H82C 109.8
O11B C82B H82D 109.8
C81B C82B H82D 109.8
H82C C82B H82D 108.2
C82B O11B C83B 109.5(3)
O11B C83B C84B 109.5(3)
O11B C83B H83C 109.8
C84B C83B H83C 109.8
O11B C83B H83D 109.8
C84B C83B H83D 109.8
H83C C83B H83D 108.2
O12B C84B C83B 98(4)
O12B C84B H84C 112.2
C83B C84B H84C 112.2
O12B C84B H84D 112.2
C83B C84B H84D 112.2
H84C C84B H84D 109.8
C85B O12B C84B 109.5(3)
O12B C85B H85D 109.5
O12B C85B H85E 109.5
H85D C85B H85E 109.5
O12B C85B H85F 109.5
H85D C85B H85F 109.5
H85E C85B H85F 109.5
O13 C86 C87 110.1(15)
O13 C86 H86A 109.6
C87 C86 H86A 109.6
O13 C86 H86B 109.6
C87 C86 H86B 109.6
H86A C86 H86B 108.1
O14 C87 C86 104.3(17)
O14 C87 H87A 110.9
C86 C87 H87A 110.9
O14 C87 H87B 110.9
C86 C87 H87B 110.9
H87A C87 H87B 108.9
O14 C88 C89 109(2)
O14 C88 H88A 109.8
C89 C88 H88A 109.8
O14 C88 H88B 109.8
C89 C88 H88B 109.8
H88A C88 H88B 108.3
O15 C89 C88 107(2)
O15 C89 H89A 110.4
C88 C89 H89A 110.4
O15 C89 H89B 110.4
C88 C89 H89B 110.4
H89A C89 H89B 108.6
O15 C90 C91 109.5(3)
O15 C90 H90A 109.8
C91 C90 H90A 109.8
O15 C90 H90B 109.8
C91 C90 H90B 109.8
H90A C90 H90B 108.2
O16 C91 C90 109.5(3)
O16 C91 H91A 109.8
C90 C91 H91A 109.8
O16 C91 H91B 109.8
C90 C91 H91B 109.8
H91A C91 H91B 108.2
C92 O16 C91 109.5(3)
O16 C92 H92A 109.5
O16 C92 H92B 109.5
H92A C92 H92B 109.5
O16 C92 H92C 109.5
H92A C92 H92C 109.5
H92B C92 H92C 109.5
O15 C90B C91B 109.5(3)
O15 C90B H90C 109.8
C91B C90B H90C 109.8
O15 C90B H90D 109.8
C91B C90B H90D 109.8
H90C C90B H90D 108.2
O16B C91B C90B 109.5(3)
O16B C91B H91C 109.8
C90B C91B H91C 109.8
O16B C91B H91D 109.8
C90B C91B H91D 109.8
H91C C91B H91D 108.2
C91B O16B C92B 109.5(3)
O16B C92B H92D 109.5
O16B C92B H92E 109.5
H92D C92B H92E 109.5
O16B C92B H92F 109.5
H92D C92B H92F 109.5
H92E C92B H92F 109.5
C93 O20 S1 117.3(14)
C94 C93 C98 112(2)
C94 C93 O20 108.5(19)
C98 C93 O20 108.2(18)
C94 C93 H93 109.3
C98 C93 H93 109.3
O20 C93 H93 109.3
C93 C94 C95 113(2)
C93 C94 C99 112.3(19)
C95 C94 C99 113(2)
C93 C94 H94 106.2
C95 C94 H94 106.2
C99 C94 H94 106.2
C96 C95 C94 110(2)
C96 C95 H95A 109.7
C94 C95 H95A 109.7
C96 C95 H95B 109.7
C94 C95 H95B 109.7
H95A C95 H95B 108.2
C95 C96 C97 114(2)
C95 C96 H96A 108.8
C97 C96 H96A 108.8
C95 C96 H96B 108.8
C97 C96 H96B 108.8
H96A C96 H96B 107.7
C96 C97 C98 106(2)
C96 C97 C102 119(3)
C98 C97 C102 112(2)
C96 C97 H97 106.7
C98 C97 H97 106.7
C102 C97 H97 106.7
C93 C98 C97 114(2)
C93 C98 H98A 108.7
C97 C98 H98A 108.7
C93 C98 H98B 108.7
C97 C98 H98B 108.7
H98A C98 H98B 107.6
C101 C99 C94 112.8(19)
C101 C99 C100 107.3(19)
C94 C99 C100 113(2)
C101 C99 H99 107.8
C94 C99 H99 107.8
C100 C99 H99 107.8
C99 C100 H10A 109.5
C99 C100 H10B 109.5
H10A C100 H10B 109.5
C99 C100 H10C 109.5
H10A C100 H10C 109.5
H10B C100 H10C 109.5
C99 C101 H10D 109.5
C99 C101 H10E 109.5
H10D C101 H10E 109.5
C99 C101 H10F 109.5
H10D C101 H10F 109.5
H10E C101 H10F 109.5
C97 C102 H10G 109.5
C97 C102 H10H 109.5
H10G C102 H10H 109.5
C97 C102 H10I 109.5
H10G C102 H10I 109.5
H10H C102 H10I 109.5
F4 B1 F2 109.53(18)
F4 B1 F3 109.44(18)
F2 B1 F3 109.50(18)
F4 B1 F1 109.47(18)
F2 B1 F1 109.41(18)
F3 B1 F1 109.48(18)
F4B B1B F3B 109.50(18)
F4B B1B F1B 109.46(18)
F3B B1B F1B 109.49(18)
F4B B1B F2B 109.47(18)
F3B B1B F2B 109.45(18)
F1B B1B F2B 109.46(18)
C103 O21 C106 125(2)
O21 C103 C104 94.6(18)
O21 C103 H10J 112.8
C104 C103 H10J 112.8
O21 C103 H10K 112.8
C104 C103 H10K 112.8
H10J C103 H10K 110.3
C105 C104 C103 111.1(9)
C105 C104 H10L 109.4
C103 C104 H10L 109.4
C105 C104 H10M 109.4
C103 C104 H10M 109.4
H10L C104 H10M 108.0
C104 C105 C106 111.1(9)
C104 C105 H10N 109.4
C106 C105 H10N 109.4
C104 C105 H10O 109.4
C106 C105 H10O 109.4
H10N C105 H10O 108.0
O21 C106 C105 94.6(18)
O21 C106 H10P 112.8
C105 C106 H10P 112.8
O21 C106 H10Q 112.8
C105 C106 H10Q 112.8
H10P C106 H10Q 110.3
C116 O22 C113 125(2)
O22 C113 C114 94.5(18)
O22 C113 H11A 112.8
C114 C113 H11A 112.8
O22 C113 H11B 112.8
C114 C113 H11B 112.8
H11A C113 H11B 110.3
C115 C114 C113 111.0(9)
C115 C114 H11C 109.4
C113 C114 H11C 109.4
C115 C114 H11D 109.4
C113 C114 H11D 109.4
H11C C114 H11D 108.0
C116 C115 C114 111.0(9)
C116 C115 H11E 109.4
C114 C115 H11E 109.4
C116 C115 H11F 109.4
C114 C115 H11F 109.4
H11E C115 H11F 108.0
O22 C116 C115 94.6(18)
O22 C116 H11G 112.8
C115 C116 H11G 112.8
O22 C116 H11H 112.8
C115 C116 H11H 112.8
H11G C116 H11H 110.3

loop_
_geom_bond_atom_site_label_1
_geom_bond_atom_site_label_2
_geom_bond_distance
Ag1 N1 2.130(13)
Ag1 N3 2.141(11)
Ag1 Ag2 3.2594(18)
Ag2 N4 2.129(14)
Ag2 N2 2.147(13)
Fe1 C16 1.99(2)
Fe1 C30 2.025(18)
Fe1 C32 2.034(18)
Fe1 C31 2.044(19)
Fe1 C14 2.05(2)
Fe1 C15 2.05(2)
Fe1 C13 2.063(18)
Fe1 C12 2.066(15)
Fe1 C29 2.07(2)
Fe1 C28 2.094(16)
Fe2 C76 2.01(2)
Fe2 C78 2.015(19)
Fe2 C77 2.02(2)
Fe2 C59 2.03(2)
Fe2 C62 2.030(17)
Fe2 C61 2.041(19)
Fe2 C58 2.048(18)
Fe2 C60 2.05(2)
Fe2 C74 2.056(17)
Fe2 C75 2.063(18)
S1 O17 1.396(13)
S1 O18 1.433(14)
S1 O19 1.437(14)
S1 O20 1.611(15)
O1 C2 1.34(2)
O1 C33 1.42(2)
O2 C35 1.37(3)
O2 C34 1.49(3)
O3 C37 1.39(3)
O3 C36 1.41(3)
O4 C38 1.43(3)
O4 C39 1.50(3)
O13 C64 1.34(2)
O13 C86 1.39(2)
O14 C88 1.41(3)
O14 C87 1.45(3)
O15 C89 1.38(2)
O15 C90 1.426(3)
O15 C90B 1.426(3)
N1 C5 1.35(2)
N1 C1 1.35(2)
N2 C17 1.29(2)
N2 C21 1.38(2)
N3 C51 1.33(2)
N3 C47 1.36(2)
N4 C63 1.33(2)
N4 C67 1.35(2)
C1 C2 1.38(2)
C1 H1 0.9500
C2 C3 1.43(3)
C3 C4 1.40(3)
C3 C6 1.45(3)
C4 C5 1.33(2)
C4 H4 0.9500
C5 H5 0.9500
C6 C11 1.40(3)
C6 C7 1.47(3)
C7 C8 1.37(2)
C7 H7 0.9500
C8 C9 1.38(3)
C8 H8 0.9500
C9 C10 1.39(3)
C9 C12 1.46(2)
C10 C11 1.39(2)
C10 H10 0.9500
C11 H11 0.9500
C12 C13 1.44(3)
C12 C16 1.46(3)
C13 C14 1.47(3)
C13 H13 0.9500
C14 C15 1.44(4)
C14 H14 0.9500
C15 C16 1.41(3)
C15 H15 0.9500
C16 H16 0.9500
C17 C18 1.36(2)
C17 H17 0.9500
C18 C19 1.44(3)
C18 H18 0.9500
C19 C22 1.44(3)
C19 C20 1.46(2)
C20 O5 1.326(16)
C20 C21 1.36(3)
C21 H21 0.9500
C22 C27 1.38(2)
C22 C23 1.40(3)
C23 C24 1.37(2)
C23 H23 0.9500
C24 C25 1.46(2)
C24 H24 0.9500
C25 C28 1.41(2)
C25 C26 1.41(2)
C26 C27 1.36(2)
C26 H26 0.9500
C27 H27 0.9500
C28 C32 1.40(2)
C28 C29 1.47(3)
C29 C30 1.46(2)
C29 H29 0.9500
C30 C31 1.39(3)
C30 H30 0.9500
C31 C32 1.46(3)
C31 H31 0.9500
C32 H32 0.9500
C33 C34 1.48(3)
C33 H33A 0.9900
C33 H33B 0.9900
C34 H34A 0.9900
C34 H34B 0.9900
C35 C36 1.49(3)
C35 H35A 0.9900
C35 H35B 0.9900
C36 H36A 0.9900
C36 H36B 0.9900
C37 C38 1.43(3)
C37 H37A 0.9900
C37 H37B 0.9900
C38 H38A 0.9900
C38 H38B 0.9900
C39 H39A 0.9800
C39 H39B 0.9800
C39 H39C 0.9800
O5 C40 1.426(3)
O5 C40B 1.426(3)
C40 C41 1.530(3)
C40 H40A 0.9900
C40 H40B 0.9900
C41 O6 1.426(3)
C41 H41A 0.9900
C41 H41B 0.9900
O6 C42 1.426(3)
C42 C43 1.530(3)
C42 H42A 0.9900
C42 H42B 0.9900
C43 O7 1.425(3)
C43 H43A 0.9900
C43 H43B 0.9900
O7 C44 1.426(3)
C44 C45 1.530(3)
C44 H44A 0.9900
C44 H44B 0.9900
C45 O8 1.426(3)
C45 H45A 0.9900
C45 H45B 0.9900
O8 C46 1.426(3)
C46 H46A 0.9800
C46 H46B 0.9800
C46 H46C 0.9800
C40B C41B 1.530(3)
C40B H40C 0.9900
C40B H40D 0.9900
C41B O6B 1.426(3)
C41B H41C 0.9900
C41B H41D 0.9900
O6B C42B 1.426(3)
C42B C43B 1.530(3)
C42B H42C 0.9900
C42B H42D 0.9900
C43B O7B 1.426(3)
C43B H43C 0.9900
C43B H43D 0.9900
O7B C44B 1.426(3)
C44B C45B 1.530(3)
C44B H44C 0.9900
C44B H44D 0.9900
C45B O8B 1.426(3)
C45B H45C 0.9900
C45B H45D 0.9900
O8B C46B 1.426(3)
C46B H46D 0.9800
C46B H46E 0.9800
C46B H46F 0.9800
C47 C48 1.40(2)
C47 H47 0.9500
C48 O9 1.33(2)
C48 C49 1.41(2)
C49 C50 1.38(3)
C49 C52 1.48(2)
C50 C51 1.37(2)
C50 H50 0.9500
C51 H51 0.9500
C52 C57 1.37(2)
C52 C53 1.43(2)
C53 C54 1.32(2)
C53 H53 0.9500
C54 C55 1.38(2)
C54 H54 0.9500
C55 C56 1.45(2)
C55 C58 1.47(2)
C56 C57 1.38(2)
C56 H56 0.9500
C57 H57 0.9500
C58 C59 1.38(3)
C58 C62 1.39(3)
C59 C60 1.45(3)
C59 H59 0.9500
C60 C61 1.45(3)
C60 H60 0.9500
C61 C62 1.42(2)
C61 H61 0.9500
C62 H62 0.9500
C63 C64 1.40(2)
C63 H63 0.9500
C64 C65 1.45(3)
C65 C66 1.41(2)
C65 C68 1.43(2)
C66 C67 1.35(2)
C66 H66 0.9500
C67 H67 0.9500
C68 C73 1.38(2)
C68 C69 1.44(2)
C69 C70 1.35(2)
C69 H69 0.9500
C70 C71 1.39(2)
C70 H70 0.9500
C71 C72 1.41(2)
C71 C74 1.46(2)
C72 C73 1.39(2)
C72 H72 0.9500
C73 H73 0.9500
C74 C75 1.42(2)
C74 C78 1.44(3)
C75 C76 1.40(3)
C75 H75 0.9500
C76 C77 1.42(3)
C76 H76 0.9500
C77 C78 1.36(2)
C77 H77 0.9500
C78 H78 0.9500
O9 C79 1.426(3)
C79 C80 1.530(3)
C79 H79A 0.9900
C79 H79B 0.9900
C80 O10 1.425(3)
C80 H80A 0.9900
C80 H80B 0.9900
O10 C81 1.426(3)
O10 C81B 1.426(3)
C81 C82 1.530(3)
C81 H81A 0.9900
C81 H81B 0.9900
C82 O11 1.426(3)
C82 H82A 0.9900
C82 H82B 0.9900
O11 C83 1.426(3)
C83 C84 1.530(3)
C83 H83A 0.9900
C83 H83B 0.9900
C84 O12 1.426(3)
C84 H84A 0.9900
C84 H84B 0.9900
O12 C85 1.426(3)
C85 H85A 0.9800
C85 H85B 0.9800
C85 H85C 0.9800
C81B C82B 1.530(3)
C81B H81C 0.9900
C81B H81D 0.9900
C82B O11B 1.426(3)
C82B H82C 0.9900
C82B H82D 0.9900
O11B C83B 1.426(3)
C83B C84B 1.530(3)
C83B H83C 0.9900
C83B H83D 0.9900
C84B O12B 1.426(3)
C84B H84C 0.9900
C84B H84D 0.9900
O12B C85B 1.426(3)
C85B H85D 0.9800
C85B H85E 0.9800
C85B H85F 0.9800
C86 C87 1.54(3)
C86 H86A 0.9900
C86 H86B 0.9900
C87 H87A 0.9900
C87 H87B 0.9900
C88 C89 1.52(4)
C88 H88A 0.9900
C88 H88B 0.9900
C89 H89A 0.9900
C89 H89B 0.9900
C90 C91 1.530(3)
C90 H90A 0.9900
C90 H90B 0.9900
C91 O16 1.426(3)
C91 H91A 0.9900
C91 H91B 0.9900
O16 C92 1.426(3)
C92 H92A 0.9800
C92 H92B 0.9800
C92 H92C 0.9800
C90B C91B 1.530(3)
C90B H90C 0.9900
C90B H90D 0.9900
C91B O16B 1.426(3)
C91B H91C 0.9900
C91B H91D 0.9900
O16B C92B 1.426(3)
C92B H92D 0.9800
C92B H92E 0.9800
C92B H92F 0.9800
O20 C93 1.50(3)
C93 C94 1.45(3)
C93 C98 1.48(3)
C93 H93 1.0000
C94 C95 1.51(3)
C94 C99 1.57(3)
C94 H94 1.0000
C95 C96 1.49(3)
C95 H95A 0.9900
C95 H95B 0.9900
C96 C97 1.50(3)
C96 H96A 0.9900
C96 H96B 0.9900
C97 C98 1.51(3)
C97 C102 1.55(4)
C97 H97 1.0000
C98 H98A 0.9900
C98 H98B 0.9900
C99 C101 1.55(4)
C99 C100 1.61(3)
C99 H99 1.0000
C100 H10A 0.9800
C100 H10B 0.9800
C100 H10C 0.9800
C101 H10D 0.9800
C101 H10E 0.9800
C101 H10F 0.9800
C102 H10G 0.9800
C102 H10H 0.9800
C102 H10I 0.9800
F1 B1 1.350(10)
F2 B1 1.349(10)
F3 B1 1.350(10)
F4 B1 1.349(10)
F1B B1B 1.350(10)
F2B B1B 1.350(10)
F3B B1B 1.350(10)
F4B B1B 1.349(10)
O21 C103 1.480(3)
O21 C106 1.480(3)
C103 C104 1.500(3)
C103 H10J 0.9900
C103 H10K 0.9900
C104 C105 1.499(3)
C104 H10L 0.9900
C104 H10M 0.9900
C105 C106 1.499(3)
C105 H10N 0.9900
C105 H10O 0.9900
C106 H10P 0.9900
C106 H10Q 0.9900
O22 C116 1.480(3)
O22 C113 1.480(3)
C113 C114 1.500(3)
C113 H11A 0.9900
C113 H11B 0.9900
C114 C115 1.500(3)
C114 H11C 0.9900
C114 H11D 0.9900
C115 C116 1.500(3)
C115 H11E 0.9900
C115 H11F 0.9900
C116 H11G 0.9900
C116 H11H 0.9900

loop_
_geom_torsion_atom_site_label_1
_geom_torsion_atom_site_label_2
_geom_torsion_atom_site_label_3
_geom_torsion_atom_site_label_4
_geom_torsion
C5 N1 C1 C2 3(2)
Ag1 N1 C1 C2 -177.9(11)
C33 O1 C2 C1 3(2)
C33 O1 C2 C3 -176.7(15)
N1 C1 C2 O1 176.6(14)
N1 C1 C2 C3 -4(2)
O1 C2 C3 C4 -177.6(15)
C1 C2 C3 C4 3(2)
O1 C2 C3 C6 1(2)
C1 C2 C3 C6 -178.7(14)
C2 C3 C4 C5 -1(3)
C6 C3 C4 C5 -179.9(17)
C3 C4 C5 N1 1(3)
C1 N1 C5 C4 -1(2)
Ag1 N1 C5 C4 179.5(13)
C4 C3 C6 C11 33(3)
C2 C3 C6 C11 -145.3(17)
C4 C3 C6 C7 -144.1(19)
C2 C3 C6 C7 37(3)
C11 C6 C7 C8 -2(3)
C3 C6 C7 C8 175.1(17)
C6 C7 C8 C9 3(3)
C7 C8 C9 C10 0(3)
C7 C8 C9 C12 175.8(17)
C8 C9 C10 C11 -3(3)
C12 C9 C10 C11 -179.1(16)
C9 C10 C11 C6 4(3)
C3 C6 C11 C10 -178.7(16)
C7 C6 C11 C10 -1(3)
C8 C9 C12 C13 -14(3)
C10 C9 C12 C13 162.3(17)
C8 C9 C12 C16 167.6(16)
C10 C9 C12 C16 -16(3)
C8 C9 C12 Fe1 -107.5(19)
C10 C9 C12 Fe1 69(3)
C9 C12 C13 C14 178.8(17)
C16 C12 C13 C14 -2.2(18)
Fe1 C12 C13 C14 -58.3(12)
C9 C12 C13 Fe1 -122.9(17)
C16 C12 C13 Fe1 56.1(11)
C12 C13 C14 C15 1(2)
Fe1 C13 C14 C15 -58.7(16)
C12 C13 C14 Fe1 59.2(12)
C13 C14 C15 C16 2(3)
Fe1 C14 C15 C16 -57.2(15)
C13 C14 C15 Fe1 58.7(14)
C14 C15 C16 C12 -3(2)
Fe1 C15 C16 C12 -61.3(14)
C14 C15 C16 Fe1 58.4(16)
C13 C12 C16 C15 3(2)
C9 C12 C16 C15 -177.7(16)
Fe1 C12 C16 C15 61.4(14)
C13 C12 C16 Fe1 -58.1(11)
C9 C12 C16 Fe1 120.9(15)
C21 N2 C17 C18 4(2)
Ag2 N2 C17 C18 -179.6(12)
N2 C17 C18 C19 -2(3)
C17 C18 C19 C22 -176.5(15)
C17 C18 C19 C20 1(2)
C22 C19 C20 O5 -1(2)
C18 C19 C20 O5 -178.1(14)
C22 C19 C20 C21 175.7(15)
C18 C19 C20 C21 -1(2)
O5 C20 C21 N2 179.9(16)
C19 C20 C21 N2 3(3)
C17 N2 C21 C20 -5(2)
Ag2 N2 C21 C20 178.8(13)
C18 C19 C22 C27 -145.4(17)
C20 C19 C22 C27 38(2)
C18 C19 C22 C23 36(2)
C20 C19 C22 C23 -141.2(17)
C27 C22 C23 C24 0(3)
C19 C22 C23 C24 179.3(16)
C22 C23 C24 C25 -3(2)
C23 C24 C25 C28 -174.8(15)
C23 C24 C25 C26 4(2)
C28 C25 C26 C27 177.1(16)
C24 C25 C26 C27 -1(2)
C25 C26 C27 C22 -2(3)
C23 C22 C27 C26 2(3)
C19 C22 C27 C26 -176.6(17)
C26 C25 C28 C32 -18(2)
C24 C25 C28 C32 159.7(16)
C26 C25 C28 C29 161.3(15)
C24 C25 C28 C29 -21(2)
C26 C25 C28 Fe1 -108.7(18)
C24 C25 C28 Fe1 69(2)
C32 C28 C29 C30 1.3(17)
C25 C28 C29 C30 -178.4(15)
Fe1 C28 C29 C30 58.2(11)
C32 C28 C29 Fe1 -56.9(11)
C25 C28 C29 Fe1 123.3(15)
C28 C29 C30 C31 -0.1(19)
Fe1 C29 C30 C31 59.9(13)
C28 C29 C30 Fe1 -60.0(11)
C29 C30 C31 C32 -1(2)
Fe1 C30 C31 C32 58.8(12)
C29 C30 C31 Fe1 -59.9(12)
C25 C28 C32 C31 177.7(15)
C29 C28 C32 C31 -2.1(18)
Fe1 C28 C32 C31 -59.3(12)
C25 C28 C32 Fe1 -123.0(16)
C29 C28 C32 Fe1 57.2(11)
C30 C31 C32 C28 2(2)
Fe1 C31 C32 C28 61.2(12)
C30 C31 C32 Fe1 -59.2(13)
C2 O1 C33 C34 -175.3(17)
O1 C33 C34 O2 77(2)
C35 O2 C34 C33 -175(2)
C34 O2 C35 C36 175(2)
C37 O3 C36 C35 174(2)
O2 C35 C36 O3 -175(2)
C36 O3 C37 C38 178(2)
C39 O4 C38 C37 175(2)
O3 C37 C38 O4 71(3)
C21 C20 O5 C40 3(3)
C19 C20 O5 C40 179(3)
C21 C20 O5 C40B 0(4)
C19 C20 O5 C40B 177(3)
C20 O5 C40 C41 172.1(15)
C40B O5 C40 C41 -98(10)
O5 C40 C41 O6 65(3)
C40 C41 O6 C42 -174.7(14)
C41 O6 C42 C43 75(3)
O6 C42 C43 O7 136(3)
C42 C43 O7 C44 -165(3)
C43 O7 C44 C45 124(3)
O7 C44 C45 O8 158(3)
C44 C45 O8 C46 -152(3)
C20 O5 C40B C41B 178(2)
C40 O5 C40B C41B 86(10)
O5 C40B C41B O6B -52(5)
C40B C41B O6B C42B 156.6(18)
C41B O6B C42B C43B -141(4)
O6B C42B C43B O7B 150(3)
C42B C43B O7B C44B 146(4)
C43B O7B C44B C45B -172(4)
O7B C44B C45B O8B -50(5)
C44B C45B O8B C46B 151(3)
C51 N3 C47 C48 -3(2)
Ag1 N3 C47 C48 178.3(11)
N3 C47 C48 O9 -179.0(14)
N3 C47 C48 C49 1(2)
O9 C48 C49 C50 179.3(15)
C47 C48 C49 C50 -1(2)
O9 C48 C49 C52 0(2)
C47 C48 C49 C52 -179.6(14)
C48 C49 C50 C51 2(3)
C52 C49 C50 C51 -178.7(16)
C47 N3 C51 C50 4(2)
Ag1 N3 C51 C50 -176.7(13)
C49 C50 C51 N3 -4(3)
C50 C49 C52 C57 140.2(19)
C48 C49 C52 C57 -41(2)
C50 C49 C52 C53 -39(2)
C48 C49 C52 C53 139.5(15)
C57 C52 C53 C54 4(2)
C49 C52 C53 C54 -176.7(15)
C52 C53 C54 C55 -3(2)
C53 C54 C55 C56 0(2)
C53 C54 C55 C58 -179.6(16)
C54 C55 C56 C57 1(2)
C58 C55 C56 C57 -178.8(16)
C53 C52 C57 C56 -2(3)
C49 C52 C57 C56 178.3(17)
C55 C56 C57 C52 0(3)
C54 C55 C58 C59 17(3)
C56 C55 C58 C59 -162.5(17)
C54 C55 C58 C62 -164.7(18)
C56 C55 C58 C62 15(3)
C54 C55 C58 Fe2 -72(2)
C56 C55 C58 Fe2 107.9(18)
C62 C58 C59 C60 0(2)
C55 C58 C59 C60 178.5(16)
Fe2 C58 C59 C60 -59.0(14)
C62 C58 C59 Fe2 59.2(13)
C55 C58 C59 Fe2 -122.5(17)
C58 C59 C60 C61 0(2)
Fe2 C59 C60 C61 -59.6(13)
C58 C59 C60 Fe2 59.6(15)
C59 C60 C61 C62 0(2)
Fe2 C60 C61 C62 -59.4(14)
C59 C60 C61 Fe2 59.3(12)
C59 C58 C62 C61 0(2)
C55 C58 C62 C61 -178.5(18)
Fe2 C58 C62 C61 59.0(14)
C59 C58 C62 Fe2 -59.2(13)
C55 C58 C62 Fe2 122.5(18)
C60 C61 C62 C58 0(2)
Fe2 C61 C62 C58 -59.5(14)
C60 C61 C62 Fe2 59.7(13)
C67 N4 C63 C64 -1(2)
Ag2 N4 C63 C64 177.3(12)
C86 O13 C64 C63 -6(2)
C86 O13 C64 C65 172.8(16)
N4 C63 C64 O13 -179.3(15)
N4 C63 C64 C65 1(3)
O13 C64 C65 C66 179.8(13)
C63 C64 C65 C66 -1(2)
O13 C64 C65 C68 4(2)
C63 C64 C65 C68 -177.1(15)
C68 C65 C66 C67 176.0(15)
C64 C65 C66 C67 0(2)
C65 C66 C67 N4 1(3)
C63 N4 C67 C66 0(2)
Ag2 N4 C67 C66 -178.3(12)
C66 C65 C68 C73 -38(2)
C64 C65 C68 C73 137.5(16)
C66 C65 C68 C69 141.6(16)
C64 C65 C68 C69 -43(2)
C73 C68 C69 C70 3(2)
C65 C68 C69 C70 -176.9(16)
C68 C69 C70 C71 -5(2)
C69 C70 C71 C72 4(2)
C69 C70 C71 C74 -175.5(16)
C70 C71 C72 C73 -2(2)
C74 C71 C72 C73 178.2(15)
C65 C68 C73 C72 179.4(15)
C69 C68 C73 C72 0(2)
C71 C72 C73 C68 0(2)
C70 C71 C74 C75 13(3)
C72 C71 C74 C75 -166.5(17)
C70 C71 C74 C78 -162.1(17)
C72 C71 C74 C78 18(3)
C70 C71 C74 Fe2 106.9(18)
C72 C71 C74 Fe2 -73(2)
C78 C74 C75 C76 -2.5(19)
C71 C74 C75 C76 -179.0(17)
Fe2 C74 C75 C76 57.1(13)
C78 C74 C75 Fe2 -59.7(11)
C71 C74 C75 Fe2 123.9(17)
C74 C75 C76 C77 1(2)
Fe2 C75 C76 C77 59.5(15)
C74 C75 C76 Fe2 -58.3(12)
C75 C76 C77 C78 1(2)
Fe2 C76 C77 C78 61.5(13)
C75 C76 C77 Fe2 -60.8(14)
C76 C77 C78 C74 -2(2)
Fe2 C77 C78 C74 58.1(14)
C76 C77 C78 Fe2 -60.6(13)
C75 C74 C78 C77 3(2)
C71 C74 C78 C77 179.6(17)
Fe2 C74 C78 C77 -58.0(15)
C75 C74 C78 Fe2 61.3(12)
C71 C74 C78 Fe2 -122.4(17)
C47 C48 O9 C79 2(2)
C49 C48 O9 C79 -178.0(14)
C48 O9 C79 C80 -173.3(13)
O9 C79 C80 O10 -72.6(18)
C79 C80 O10 C81 -174.8(16)
C79 C80 O10 C81B -179.2(18)
C80 O10 C81 C82 -113.9(17)
C81B O10 C81 C82 -23(5)
O10 C81 C82 O11 103(4)
C81 C82 O11 C83 -179(4)
C82 O11 C83 C84 147(6)
O11 C83 C84 O12 24(9)
C83 C84 O12 C85 -88(8)
C80 O10 C81B C82B -89.5(18)
C81 O10 C81B C82B 180(100)
O10 C81B C82B O11B 90(3)
C81B C82B O11B C83B -161(3)
C82B O11B C83B C84B -84(4)
O11B C83B C84B O12B 92(4)
C83B C84B O12B C85B 137(6)
C64 O13 C86 C87 -176.9(16)
C88 O14 C87 C86 164.8(17)
O13 C86 C87 O14 -73(2)
C87 O14 C88 C89 177(2)
C90 O15 C89 C88 -134(3)
C90B O15 C89 C88 -155(3)
O14 C88 C89 O15 -169.2(19)
C89 O15 C90 C91 -158(2)
C90B O15 C90 C91 -64(2)
O15 C90 C91 O16 -57(3)
C90 C91 O16 C92 167(3)
C89 O15 C90B C91B 173(2)
C90 O15 C90B C91B 79(3)
O15 C90B C91B O16B 65(4)
C90B C91B O16B C92B 158(6)
O17 S1 O20 C93 -169.0(14)
O18 S1 O20 C93 71.4(15)
O19 S1 O20 C93 -49.3(15)
S1 O20 C93 C94 -132.7(17)
S1 O20 C93 C98 105(2)
C98 C93 C94 C95 -51(3)
O20 C93 C94 C95 -170.9(18)
C98 C93 C94 C99 179.9(19)
O20 C93 C94 C99 60(2)
C93 C94 C95 C96 52(3)
C99 C94 C95 C96 -180(2)
C94 C95 C96 C97 -57(3)
C95 C96 C97 C98 58(3)
C95 C96 C97 C102 -176(2)
C94 C93 C98 C97 56(3)
O20 C93 C98 C97 175(2)
C96 C97 C98 C93 -56(3)
C102 C97 C98 C93 173(3)
C93 C94 C99 C101 72(3)
C95 C94 C99 C101 -57(3)
C93 C94 C99 C100 -166(2)
C95 C94 C99 C100 65(3)
C106 O21 C103 C104 6(3)
O21 C103 C104 C105 -15(4)
C103 C104 C105 C106 21(6)
C103 O21 C106 C105 5(3)
C104 C105 C106 O21 -14(4)
C116 O22 C113 C114 -6(3)
O22 C113 C114 C115 16(4)
C113 C114 C115 C116 -22(6)
C113 O22 C116 C115 -5(3)
C114 C115 C116 O22 15(4)
